data_1560268
loop_
_publ_author_name
'Lin, Xinzhang'
'Sun, Keju'
'Fu, Xuemei'
'Ren, Xiuqing'
'Yang, Yang'
'Liu, Chao'
'Huang, Jiahui'

_publ_section_title
;
 Correlating Kernel--Shell Structures with Optical Properties of Pt1Ag24
 and Pt1Ag14 Nanoclusters
;
_journal_issue 3
_journal_name_full 'The Journal of Physical Chemistry C'
_journal_page_first 2194
_journal_page_last 2201
_journal_paper_doi 10.1021/acs.jpcc.0c10481
_journal_volume 125
_journal_year 2021
_chemical_formula_moiety 'C180 H138 Ag14 Cl6 F6 P8 Pt S6'
_chemical_formula_sum 'C180 H138 Ag14 Cl6 F6 P8 Pt S6'
_chemical_formula_weight 4772.98
_space_group_crystal_system monoclinic
_space_group_IT_number 15
_space_group_name_Hall '-C 2yc'
_space_group_name_H-M_alt 'C 1 2/c 1'
_atom_sites_solution_hydrogens geom
_atom_sites_solution_primary dual
_audit_creation_date 2020-05-29
_audit_creation_method
;
Olex2 1.2
(compiled 2018.05.29 svn.r3508 for OlexSys, GUI svn.r5506)
;
_cell_angle_alpha 90
_cell_angle_beta 127.9950(10)
_cell_angle_gamma 90
_cell_formula_units_Z 8
_cell_length_a 47.8113(13)
_cell_length_b 34.9302(10)
_cell_length_c 30.1732(8)
_cell_measurement_reflns_used 9159
_cell_measurement_temperature 173.0
_cell_measurement_theta_max 68.226
_cell_measurement_theta_min 3.019
_cell_volume 39711(2)
_computing_cell_refinement 'SAINT V8.38A (?, 2016)'
_computing_data_reduction 'SAINT V8.38A (?, 2016)'
_computing_molecular_graphics 'Olex2 (Dolomanov et al., 2009)'
_computing_publication_material 'Olex2 (Dolomanov et al., 2009)'
_computing_structure_refinement 'ShelXL (Sheldrick, 2015)'
_computing_structure_solution 'ShelXT (Sheldrick, 2015)'
_diffrn_ambient_temperature 173.0
_diffrn_measured_fraction_theta_full 0.999
_diffrn_measured_fraction_theta_max 0.998
_diffrn_measurement_device_type 'Bruker APEX-II CCD'
_diffrn_measurement_method '\f and \w scans'
_diffrn_radiation_type CuK\a
_diffrn_radiation_wavelength 1.54178
_diffrn_reflns_av_R_equivalents 0.0756
_diffrn_reflns_av_unetI/netI 0.0492
_diffrn_reflns_Laue_measured_fraction_full 0.999
_diffrn_reflns_Laue_measured_fraction_max 0.998
_diffrn_reflns_limit_h_max 55
_diffrn_reflns_limit_h_min -57
_diffrn_reflns_limit_k_max 40
_diffrn_reflns_limit_k_min -42
_diffrn_reflns_limit_l_max 36
_diffrn_reflns_limit_l_min -36
_diffrn_reflns_number 193329
_diffrn_reflns_point_group_measured_fraction_full 0.999
_diffrn_reflns_point_group_measured_fraction_max 0.998
_diffrn_reflns_theta_full 67.679
_diffrn_reflns_theta_max 68.326
_diffrn_reflns_theta_min 2.530
_diffrn_standards_number 0
_exptl_absorpt_coefficient_mu 14.419
_exptl_absorpt_correction_T_max 0.7531
_exptl_absorpt_correction_T_min 0.4993
_exptl_absorpt_correction_type multi-scan
_exptl_absorpt_process_details
'SADABS-2016/2 (Bruker,2016/2) was used for absorption correction. wR2(int) was 0.1228 before and 0.0837 after correction. The Ratio of minimum to maximum transmission is 0.6630. The \l/2 correction factor is Not present.'
_exptl_crystal_colour red
_exptl_crystal_colour_primary red
_exptl_crystal_density_diffrn 1.597
_exptl_crystal_description block
_exptl_crystal_F_000 18608
_exptl_crystal_size_max 0.13
_exptl_crystal_size_mid 0.11
_exptl_crystal_size_min 0.1
_refine_diff_density_max 2.009
_refine_diff_density_min -2.290
_refine_diff_density_rms 0.135
_refine_ls_extinction_method none
_refine_ls_goodness_of_fit_ref 1.023
_refine_ls_hydrogen_treatment constr
_refine_ls_matrix_type full
_refine_ls_number_parameters 1990
_refine_ls_number_reflns 36370
_refine_ls_number_restraints 0
_refine_ls_restrained_S_all 1.023
_refine_ls_R_factor_all 0.0582
_refine_ls_R_factor_gt 0.0436
_refine_ls_shift/su_max 0.003
_refine_ls_shift/su_mean 0.000
_refine_ls_structure_factor_coef Fsqd
_refine_ls_weighting_details 'w=1/[\s^2^(Fo^2^)+(0.0734P)^2^+30.6268P] where P=(Fo^2^+2Fc^2^)/3'
_refine_ls_weighting_scheme calc
_refine_ls_wR_factor_gt 0.1128
_refine_ls_wR_factor_ref 0.1234
_reflns_Friedel_coverage 0.000
_reflns_number_gt 28318
_reflns_number_total 36370
_reflns_threshold_expression 'I > 2\s(I)'
_cod_data_source_file jp0c10481_si_004.cif
_cod_data_source_block lxz200529_sq
_cod_original_cell_volume 39711.3(19)
_cod_database_code 1560268
_shelx_shelxl_version_number 2018/3
_shelx_space_group_comment
;
The symmetry employed for this shelxl refinement is uniquely defined
by the following loop, which should always be used as a source of
symmetry information in preference to the above space-group names.
They are only intended as comments.
;
_shelx_estimated_absorpt_t_max 0.327
_shelx_estimated_absorpt_t_min 0.256
_olex2_refinement_description
;
1. Fixed Uiso
 At 1.2 times of:
  All C(H) groups
2. Rigid bond restraints
 C165
 with sigma for 1-2 distances of 0.001 and sigma for 1-3 distances of 0.002
3.a Aromatic/amide H refined with riding coordinates:
 C3(H3), C5(H5), C6(H6), C9(H9), C11(H11), C12(H12), C15(H15), C17(H17),
 C18(H18), C21(H21), C23(H23), C24(H24), C27(H27), C29(H29), C30(H30), C33(H33),
  C35(H35), C36(H36), C38(H38), C39(H39), C40(H40), C41(H41), C42(H42),
 C44(H44), C45(H45), C46(H46), C47(H47), C48(H48), C50(H50), C51(H51), C52(H52),
  C53(H53), C54(H54), C56(H56), C57(H57), C58(H58), C59(H59), C60(H60),
 C62(H62), C63(H63), C64(H64), C65(H65), C66(H66), C68(H68), C69(H69), C70(H70),
  C71(H71), C72(H72), C74(H74), C75(H75), C76(H76), C77(H77), C78(H78),
 C80(H80), C81(H81), C82(H82), C83(H83), C84(H84), C86(H86), C87(H87), C88(H88),
  C89(H89), C90(H90), C92(H92), C93(H93), C94(H94), C95(H95), C96(H96),
 C98(H98), C99(H99), C100(H100), C101(H101), C102(H102), C104(H104), C105(H105),
  C106(H106), C107(H107), C108(H108), C110(H110), C111(H111), C112(H112),
 C113(H113), C114(H114), C116(H116), C117(H117), C118(H118), C119(H119),
 C120(H120), C122(H122), C123(H123), C124(H124), C125(H125), C126(H126),
 C128(H128), C129(H129), C130(H130), C131(H131), C132(H132), C134(H134),
 C135(H135), C136(H136), C137(H137), C138(H138), C140(H140), C141(H141),
 C142(H142), C143(H143), C144(H144), C146(H146), C147(H147), C148(H148),
 C149(H149), C150(H150), C152(H152), C153(H153), C154(H154), C155(H155),
 C156(H156), C158(H158), C159(H159), C160(H160), C161(H161), C162(H162),
 C164(H164), C165(H165), C166(H166), C167(H167), C168(H168), C170(H170),
 C171(H171), C172(H172), C173(H173), C174(H174), C176(H176), C177(H177),
 C178(H178), C179(H179), C180(H180)
;
_platon_squeeze_void_probe_radius 1.20
_olex2_submission_special_instructions 'No special instructions were received'

loop_
_space_group_symop_operation_xyz
'x, y, z'
'-x, y, -z+1/2'
'x+1/2, y+1/2, z'
'-x+1/2, y+1/2, -z+1/2'
'-x, -y, -z'
'x, -y, z-1/2'
'-x+1/2, -y+1/2, -z'
'x+1/2, -y+1/2, z-1/2'

loop_
_atom_site_label
_atom_site_type_symbol
_atom_site_fract_x
_atom_site_fract_y
_atom_site_fract_z
_atom_site_U_iso_or_equiv
_atom_site_adp_type
_atom_site_occupancy
_atom_site_site_symmetry_order
_atom_site_calc_flag
_atom_site_refinement_flags_posn
_atom_site_refinement_flags_adp
_atom_site_refinement_flags_occupancy
_atom_site_disorder_assembly
_atom_site_disorder_group
Pt1 Pt 0.71584(2) 0.62512(2) 0.71363(2) 0.02416(6) Uani 1 1 d . . . . .
Ag1 Ag 0.60277(2) 0.70695(2) 0.60633(2) 0.04174(11) Uani 1 1 d . . . . .
Ag2 Ag 0.65384(2) 0.64090(2) 0.60763(2) 0.03106(9) Uani 1 1 d . . . . .
Ag3 Ag 0.69233(2) 0.69928(2) 0.69304(2) 0.03052(9) Uani 1 1 d . . . . .
Ag4 Ag 0.65507(2) 0.64104(2) 0.70284(2) 0.03206(9) Uani 1 1 d . . . . .
Ag5 Ag 0.70538(2) 0.58510(2) 0.62616(2) 0.02980(9) Uani 1 1 d . . . . .
Ag6 Ag 0.72342(2) 0.66565(2) 0.64387(2) 0.02914(9) Uani 1 1 d . . . . .
Ag7 Ag 0.76790(2) 0.68025(2) 0.76321(2) 0.02889(9) Uani 1 1 d . . . . .
Ag8 Ag 0.72773(2) 0.66552(2) 0.80277(2) 0.03013(9) Uani 1 1 d . . . . .
Ag9 Ag 0.70665(2) 0.58656(2) 0.78198(2) 0.03058(9) Uani 1 1 d . . . . .
Ag10 Ag 0.66505(2) 0.56824(2) 0.66430(2) 0.03046(9) Uani 1 1 d . . . . .
Ag11 Ag 0.77555(2) 0.60839(2) 0.72215(2) 0.03052(9) Uani 1 1 d . . . . .
Ag12 Ag 0.77731(2) 0.60851(2) 0.81934(2) 0.03062(9) Uani 1 1 d . . . . .
Ag13 Ag 0.74020(2) 0.55048(2) 0.73706(2) 0.03104(9) Uani 1 1 d . . . . .
Ag14 Ag 0.83026(2) 0.54554(2) 0.82230(2) 0.04286(11) Uani 1 1 d . . . . .
Cl1 Cl 0.52486(5) 0.65286(7) 0.40072(8) 0.0735(6) Uani 1 1 d . . . . .
Cl3 Cl 0.53625(6) 0.67625(7) 0.68580(11) 0.0833(7) Uani 1 1 d . . . . .
Cl4 Cl 0.90333(5) 0.58496(6) 0.76098(10) 0.0699(5) Uani 1 1 d . . . . .
Cl5 Cl 0.89200(6) 0.56119(7) 1.03024(9) 0.0861(7) Uani 1 1 d . . . . .
Cl6 Cl 0.79666(5) 0.40577(4) 0.77627(7) 0.0500(4) Uani 1 1 d . . . . .
Cl18 Cl 0.63253(5) 0.84308(5) 0.62655(8) 0.0609(5) Uani 1 1 d . . . . .
S1 S 0.59175(4) 0.65640(4) 0.53138(6) 0.0382(3) Uani 1 1 d . . . . .
S2 S 0.65610(4) 0.75573(4) 0.64878(6) 0.0375(3) Uani 1 1 d . . . . .
S3 S 0.60323(4) 0.67157(5) 0.68549(7) 0.0432(3) Uani 1 1 d . . . . .
S4 S 0.83559(4) 0.59208(4) 0.75835(6) 0.0384(3) Uani 1 1 d . . . . .
S5 S 0.82774(4) 0.57527(4) 0.90073(6) 0.0394(3) Uani 1 1 d . . . . .
S6 S 0.77807(4) 0.49519(4) 0.75990(6) 0.0361(3) Uani 1 1 d . . . . .
P1 P 0.54948(4) 0.75177(5) 0.55858(7) 0.0451(4) Uani 1 1 d . . . . .
P2 P 0.69767(4) 0.54788(4) 0.55054(6) 0.0344(3) Uani 1 1 d . . . . .
P3 P 0.73334(4) 0.70256(4) 0.58567(6) 0.0342(3) Uani 1 1 d . . . . .
P4 P 0.81121(4) 0.73244(4) 0.80124(6) 0.0336(3) Uani 1 1 d . . . . .
P5 P 0.73940(4) 0.70092(4) 0.88332(6) 0.0349(3) Uani 1 1 d . . . . .
P6 P 0.69724(4) 0.55584(4) 0.84394(6) 0.0370(3) Uani 1 1 d . . . . .
P7 P 0.62320(4) 0.51464(4) 0.61601(6) 0.0372(3) Uani 1 1 d . . . . .
P8 P 0.88824(5) 0.50841(5) 0.87739(8) 0.0501(4) Uani 1 1 d . . . . .
F1 F 0.58497(18) 0.74929(18) 0.3611(2) 0.106(2) Uani 1 1 d . . . . .
F2 F 0.63270(16) 0.84017(16) 0.7928(2) 0.0974(19) Uani 1 1 d . . . . .
F3 F 0.47181(15) 0.5819(2) 0.5261(3) 0.119(2) Uani 1 1 d . . . . .
F4 F 0.84846(15) 0.46977(15) 0.6368(2) 0.0880(16) Uani 1 1 d . . . . .
F5 F 0.95395(15) 0.67483(19) 1.0267(3) 0.124(3) Uani 1 1 d . . . . .
F6 F 0.80394(15) 0.40785(12) 0.9495(2) 0.0743(14) Uani 1 1 d . . . . .
C1 C 0.58963(16) 0.68383(17) 0.4803(2) 0.0370(13) Uani 1 1 d . . . . .
C2 C 0.56053(19) 0.6826(2) 0.4237(3) 0.0507(17) Uani 1 1 d . . . . .
C3 C 0.5591(3) 0.7043(3) 0.3834(3) 0.070(2) Uani 1 1 d . . . . .
H3 H 0.539107 0.702703 0.344793 0.084 Uiso 1 1 calc R . . . .
C4 C 0.5865(2) 0.7276(2) 0.4003(3) 0.064(2) Uani 1 1 d . . . . .
C5 C 0.6158(2) 0.7309(2) 0.4553(3) 0.0564(18) Uani 1 1 d . . . . .
H5 H 0.634674 0.747598 0.466143 0.068 Uiso 1 1 calc R . . . .
C6 C 0.61706(17) 0.70904(18) 0.4950(3) 0.0414(14) Uani 1 1 d . . . . .
H6 H 0.637180 0.711230 0.533441 0.050 Uiso 1 1 calc R . . . .
C7 C 0.64986(17) 0.78016(17) 0.6929(3) 0.0421(14) Uani 1 1 d . . . . .
C8 C 0.6401(2) 0.8191(2) 0.6835(3) 0.0553(18) Uani 1 1 d . . . . .
C9 C 0.6346(2) 0.8390(2) 0.7167(3) 0.066(2) Uani 1 1 d . . . . .
H9 H 0.628147 0.865305 0.709609 0.080 Uiso 1 1 calc R . . . .
C10 C 0.6384(2) 0.8207(2) 0.7597(3) 0.067(2) Uani 1 1 d . . . . .
C11 C 0.6471(2) 0.7821(2) 0.7709(3) 0.0573(19) Uani 1 1 d . . . . .
H11 H 0.648906 0.769475 0.800466 0.069 Uiso 1 1 calc R . . . .
C12 C 0.65297(19) 0.7629(2) 0.7370(3) 0.0497(16) Uani 1 1 d . . . . .
H12 H 0.659429 0.736611 0.744520 0.060 Uiso 1 1 calc R . . . .
C13 C 0.56490(19) 0.6430(2) 0.6406(3) 0.0499(16) Uani 1 1 d . . . . .
C14 C 0.5355(2) 0.6453(3) 0.6388(4) 0.065(2) Uani 1 1 d . . . . .
C15 C 0.5044(2) 0.6252(3) 0.6014(5) 0.086(3) Uani 1 1 d . . . . .
H15 H 0.484662 0.627656 0.601530 0.103 Uiso 1 1 calc R . . . .
C16 C 0.5032(2) 0.6016(3) 0.5641(4) 0.080(3) Uani 1 1 d . . . . .
C17 C 0.5312(2) 0.5969(2) 0.5632(4) 0.066(2) Uani 1 1 d . . . . .
H17 H 0.529807 0.580205 0.537019 0.079 Uiso 1 1 calc R . . . .
C18 C 0.5615(2) 0.6173(2) 0.6015(3) 0.0549(18) Uani 1 1 d . . . . .
H18 H 0.581253 0.613948 0.601713 0.066 Uiso 1 1 calc R . . . .
C19 C 0.83811(17) 0.55617(18) 0.7200(3) 0.0389(13) Uani 1 1 d . . . . .
C20 C 0.86827(19) 0.55324(19) 0.7221(3) 0.0476(15) Uani 1 1 d . . . . .
C21 C 0.8720(2) 0.5242(2) 0.6940(3) 0.0590(19) Uani 1 1 d . . . . .
H21 H 0.892450 0.522701 0.695572 0.071 Uiso 1 1 calc R . . . .
C22 C 0.8453(2) 0.4982(2) 0.6644(3) 0.060(2) Uani 1 1 d . . . . .
C23 C 0.8147(2) 0.4995(2) 0.6606(3) 0.0529(17) Uani 1 1 d . . . . .
H23 H 0.796546 0.480728 0.639874 0.063 Uiso 1 1 calc R . . . .
C24 C 0.81172(19) 0.52849(18) 0.6877(3) 0.0482(16) Uani 1 1 d . . . . .
H24 H 0.790719 0.530025 0.684524 0.058 Uiso 1 1 calc R . . . .
C25 C 0.86509(17) 0.60611(19) 0.9383(3) 0.0430(14) Uani 1 1 d . . . . .
C26 C 0.8935(2) 0.5989(2) 0.9942(3) 0.0555(18) Uani 1 1 d . . . . .
C27 C 0.9234(2) 0.6217(3) 1.0241(3) 0.071(2) Uani 1 1 d . . . . .
H27 H 0.942456 0.616292 1.062346 0.085 Uiso 1 1 calc R . . . .
C28 C 0.9246(2) 0.6520(3) 0.9973(4) 0.073(2) Uani 1 1 d . . . . .
C29 C 0.8977(2) 0.6609(2) 0.9421(4) 0.071(2) Uani 1 1 d . . . . .
H29 H 0.899227 0.682552 0.924619 0.086 Uiso 1 1 calc R . . . .
C30 C 0.86834(17) 0.63726(19) 0.9129(3) 0.0471(15) Uani 1 1 d . . . . .
H30 H 0.849796 0.642367 0.874294 0.057 Uiso 1 1 calc R . . . .
C31 C 0.78415(16) 0.46884(16) 0.8151(3) 0.0366(13) Uani 1 1 d . . . . .
C32 C 0.79352(17) 0.43048(17) 0.8231(3) 0.0409(14) Uani 1 1 d . . . . .
C33 C 0.80015(18) 0.40984(18) 0.8679(3) 0.0443(15) Uani 1 1 d . . . . .
H33 H 0.806610 0.383575 0.872732 0.053 Uiso 1 1 calc R . . . .
C34 C 0.7972(2) 0.4281(2) 0.9048(3) 0.0516(17) Uani 1 1 d . . . . .
C35 C 0.7872(2) 0.46552(19) 0.8987(3) 0.0494(16) Uani 1 1 d . . . . .
H35 H 0.784630 0.477378 0.924379 0.059 Uiso 1 1 calc R . . . .
C36 C 0.78084(17) 0.48541(18) 0.8542(3) 0.0422(14) Uani 1 1 d . . . . .
H36 H 0.773925 0.511502 0.849502 0.051 Uiso 1 1 calc R . . . .
C37 C 0.50686(18) 0.7272(2) 0.5230(3) 0.0480(16) Uani 1 1 d . . . . .
C38 C 0.5017(2) 0.6943(2) 0.4932(3) 0.063(2) Uani 1 1 d . . . . .
H38 H 0.519775 0.685674 0.491266 0.075 Uiso 1 1 calc R . . . .
C39 C 0.4701(2) 0.6737(3) 0.4661(4) 0.077(3) Uani 1 1 d . . . . .
H39 H 0.466870 0.650883 0.446194 0.092 Uiso 1 1 calc R . . . .
C40 C 0.4439(2) 0.6862(3) 0.4681(4) 0.074(3) Uani 1 1 d . . . . .
H40 H 0.422240 0.672412 0.448940 0.089 Uiso 1 1 calc R . . . .
C41 C 0.4485(2) 0.7185(3) 0.4975(4) 0.070(2) Uani 1 1 d . . . . .
H41 H 0.430245 0.726892 0.499131 0.084 Uiso 1 1 calc R . . . .
C42 C 0.4800(2) 0.7392(2) 0.5250(3) 0.0608(19) Uani 1 1 d . . . . .
H42 H 0.483134 0.761629 0.545402 0.073 Uiso 1 1 calc R . . . .
C43 C 0.54386(18) 0.7816(2) 0.5035(3) 0.0509(16) Uani 1 1 d . . . . .
C44 C 0.5721(2) 0.7852(2) 0.5025(3) 0.0501(16) Uani 1 1 d . . . . .
H44 H 0.593445 0.771799 0.529430 0.060 Uiso 1 1 calc R . . . .
C45 C 0.5700(2) 0.8080(2) 0.4633(3) 0.062(2) Uani 1 1 d . . . . .
H45 H 0.589760 0.809734 0.463077 0.074 Uiso 1 1 calc R . . . .
C46 C 0.5401(2) 0.8281(3) 0.4252(3) 0.071(2) Uani 1 1 d . . . . .
H46 H 0.538514 0.842960 0.397351 0.086 Uiso 1 1 calc R . . . .
C47 C 0.5112(2) 0.8267(3) 0.4268(4) 0.072(2) Uani 1 1 d . . . . .
H47 H 0.490781 0.842020 0.401897 0.087 Uiso 1 1 calc R . . . .
C48 C 0.5131(2) 0.8028(2) 0.4652(4) 0.068(2) Uani 1 1 d . . . . .
H48 H 0.493415 0.800859 0.465580 0.081 Uiso 1 1 calc R . . . .
C49 C 0.54850(18) 0.7860(2) 0.6034(3) 0.0547(18) Uani 1 1 d . . . . .
C50 C 0.5437(2) 0.8254(2) 0.5938(4) 0.072(2) Uani 1 1 d . . . . .
H50 H 0.541414 0.836266 0.562824 0.086 Uiso 1 1 calc R . . . .
C51 C 0.5424(3) 0.8492(3) 0.6305(5) 0.088(3) Uani 1 1 d . . . . .
H51 H 0.539373 0.876053 0.624323 0.106 Uiso 1 1 calc R . . . .
C52 C 0.5454(3) 0.8336(3) 0.6742(5) 0.093(3) Uani 1 1 d . . . . .
H52 H 0.543086 0.849228 0.697542 0.112 Uiso 1 1 calc R . . . .
C53 C 0.5518(3) 0.7958(3) 0.6848(4) 0.083(3) Uani 1 1 d . . . . .
H53 H 0.555180 0.785452 0.716931 0.100 Uiso 1 1 calc R . . . .
C54 C 0.5535(2) 0.7717(3) 0.6505(3) 0.066(2) Uani 1 1 d . . . . .
H54 H 0.558153 0.745244 0.659157 0.080 Uiso 1 1 calc R . . . .
C55 C 0.65987(17) 0.56169(17) 0.4801(2) 0.0385(13) Uani 1 1 d . . . . .
C56 C 0.65770(19) 0.55183(19) 0.4330(3) 0.0457(15) Uani 1 1 d . . . . .
H56 H 0.676691 0.538384 0.437847 0.055 Uiso 1 1 calc R . . . .
C57 C 0.6281(2) 0.5616(2) 0.3795(3) 0.0552(18) Uani 1 1 d . . . . .
H57 H 0.626654 0.554444 0.347773 0.066 Uiso 1 1 calc R . . . .
C58 C 0.6006(2) 0.5816(2) 0.3720(3) 0.0576(19) Uani 1 1 d . . . . .
H58 H 0.580364 0.588309 0.335156 0.069 Uiso 1 1 calc R . . . .
C59 C 0.60239(19) 0.5918(2) 0.4175(3) 0.0556(18) Uani 1 1 d . . . . .
H59 H 0.583440 0.605687 0.412153 0.067 Uiso 1 1 calc R . . . .
C60 C 0.63226(18) 0.5818(2) 0.4721(3) 0.0458(15) Uani 1 1 d . . . . .
H60 H 0.633416 0.588993 0.503546 0.055 Uiso 1 1 calc R . . . .
C61 C 0.73547(17) 0.55267(16) 0.5503(2) 0.0381(13) Uani 1 1 d . . . . .
C62 C 0.74620(18) 0.52358(18) 0.5318(3) 0.0422(14) Uani 1 1 d . . . . .
H62 H 0.733577 0.500042 0.518830 0.051 Uiso 1 1 calc R . . . .
C63 C 0.77517(19) 0.5289(2) 0.5324(3) 0.0489(16) Uani 1 1 d . . . . .
H63 H 0.782214 0.509105 0.519595 0.059 Uiso 1 1 calc R . . . .
C64 C 0.7938(2) 0.5628(2) 0.5516(3) 0.0550(18) Uani 1 1 d . . . . .
H64 H 0.813724 0.566312 0.552217 0.066 Uiso 1 1 calc R . . . .
C65 C 0.7835(2) 0.5916(2) 0.5697(3) 0.0542(17) Uani 1 1 d . . . . .
H65 H 0.795974 0.615237 0.582097 0.065 Uiso 1 1 calc R . . . .
C66 C 0.75514(18) 0.58634(18) 0.5699(3) 0.0443(15) Uani 1 1 d . . . . .
H66 H 0.748791 0.606153 0.583768 0.053 Uiso 1 1 calc R . . . .
C67 C 0.69446(17) 0.49594(17) 0.5530(3) 0.0384(13) Uani 1 1 d . . . . .
C68 C 0.7202(2) 0.47738(19) 0.6030(3) 0.0503(17) Uani 1 1 d . . . . .
H68 H 0.737649 0.491941 0.635208 0.060 Uiso 1 1 calc R . . . .
C69 C 0.7205(3) 0.4377(2) 0.6064(4) 0.062(2) Uani 1 1 d . . . . .
H69 H 0.738284 0.425144 0.640691 0.075 Uiso 1 1 calc R . . . .
C70 C 0.6954(3) 0.4169(2) 0.5604(4) 0.068(2) Uani 1 1 d . . . . .
H70 H 0.695979 0.389812 0.563016 0.081 Uiso 1 1 calc R . . . .
C71 C 0.6697(2) 0.4338(2) 0.5112(4) 0.067(2) Uani 1 1 d . . . . .
H71 H 0.652016 0.418676 0.479930 0.080 Uiso 1 1 calc R . . . .
C72 C 0.6690(2) 0.4738(2) 0.5063(3) 0.0541(17) Uani 1 1 d . . . . .
H72 H 0.651324 0.485725 0.471359 0.065 Uiso 1 1 calc R . . . .
C73 C 0.71696(17) 0.67980(16) 0.5194(2) 0.0361(13) Uani 1 1 d . . . . .
C74 C 0.68234(19) 0.66723(18) 0.4854(3) 0.0462(15) Uani 1 1 d . . . . .
H74 H 0.668626 0.668682 0.498382 0.055 Uiso 1 1 calc R . . . .
C75 C 0.6671(2) 0.6524(2) 0.4320(3) 0.0531(17) Uani 1 1 d . . . . .
H75 H 0.642856 0.645000 0.407961 0.064 Uiso 1 1 calc R . . . .
C76 C 0.6878(2) 0.6485(2) 0.4146(3) 0.0563(19) Uani 1 1 d . . . . .
H76 H 0.677741 0.638071 0.378498 0.068 Uiso 1 1 calc R . . . .
C77 C 0.7226(2) 0.65944(19) 0.4486(3) 0.0504(17) Uani 1 1 d . . . . .
H77 H 0.736636 0.656182 0.436399 0.060 Uiso 1 1 calc R . . . .
C78 C 0.7376(2) 0.67541(18) 0.5012(3) 0.0450(15) Uani 1 1 d . . . . .
H78 H 0.761747 0.683285 0.524693 0.054 Uiso 1 1 calc R . . . .
C79 C 0.77978(17) 0.71101(17) 0.6185(2) 0.0378(13) Uani 1 1 d . . . . .
C80 C 0.80315(18) 0.68089(19) 0.6485(3) 0.0438(15) Uani 1 1 d . . . . .
H80 H 0.794953 0.658449 0.655043 0.053 Uiso 1 1 calc R . . . .
C81 C 0.8387(2) 0.6831(2) 0.6693(3) 0.0530(17) Uani 1 1 d . . . . .
H81 H 0.854304 0.662005 0.688739 0.064 Uiso 1 1 calc R . . . .
C82 C 0.8506(2) 0.7163(2) 0.6612(3) 0.0596(19) Uani 1 1 d . . . . .
H82 H 0.874546 0.718032 0.675113 0.071 Uiso 1 1 calc R . . . .
C83 C 0.8283(2) 0.7469(2) 0.6332(3) 0.0574(19) Uani 1 1 d . . . . .
H83 H 0.836923 0.769749 0.628451 0.069 Uiso 1 1 calc R . . . .
C84 C 0.79274(19) 0.74427(19) 0.6118(3) 0.0453(15) Uani 1 1 d . . . . .
H84 H 0.777327 0.765470 0.592436 0.054 Uiso 1 1 calc R . . . .
C85 C 0.71079(17) 0.74883(16) 0.5601(2) 0.0372(13) Uani 1 1 d . . . . .
C86 C 0.70532(19) 0.76745(18) 0.5143(3) 0.0467(15) Uani 1 1 d . . . . .
H86 H 0.714361 0.756561 0.496588 0.056 Uiso 1 1 calc R . . . .
C87 C 0.68678(19) 0.8017(2) 0.4947(3) 0.0509(17) Uani 1 1 d . . . . .
H87 H 0.683208 0.814305 0.463612 0.061 Uiso 1 1 calc R . . . .
C88 C 0.67354(19) 0.81750(19) 0.5203(3) 0.0470(15) Uani 1 1 d . . . . .
H88 H 0.661167 0.841185 0.507278 0.056 Uiso 1 1 calc R . . . .
C89 C 0.67832(19) 0.79865(18) 0.5653(3) 0.0466(15) Uani 1 1 d . . . . .
H89 H 0.668464 0.808935 0.582080 0.056 Uiso 1 1 calc R . . . .
C90 C 0.69734(17) 0.76521(17) 0.5851(3) 0.0401(14) Uani 1 1 d . . . . .
H90 H 0.701349 0.753037 0.616718 0.048 Uiso 1 1 calc R . . . .
C91 C 0.79330(17) 0.77224(16) 0.7522(2) 0.0368(13) Uani 1 1 d . . . . .
C92 C 0.76105(17) 0.78793(19) 0.7343(3) 0.0429(14) Uani 1 1 d . . . . .
H92 H 0.748392 0.776324 0.745653 0.051 Uiso 1 1 calc R . . . .
C93 C 0.74717(19) 0.8200(2) 0.7005(3) 0.0494(16) Uani 1 1 d . . . . .
H93 H 0.725708 0.831020 0.689964 0.059 Uiso 1 1 calc R . . . .
C94 C 0.76476(19) 0.8358(2) 0.6820(3) 0.0517(17) Uani 1 1 d . . . . .
H94 H 0.755515 0.858097 0.659135 0.062 Uiso 1 1 calc R . . . .
C95 C 0.7955(2) 0.8196(2) 0.6963(3) 0.0570(19) Uani 1 1 d . . . . .
H95 H 0.806921 0.830003 0.682036 0.068 Uiso 1 1 calc R . . . .
C96 C 0.80985(19) 0.78824(19) 0.7315(3) 0.0487(16) Uani 1 1 d . . . . .
H96 H 0.831327 0.777391 0.741796 0.058 Uiso 1 1 calc R . . . .
C97 C 0.85410(16) 0.72217(17) 0.8179(2) 0.0373(13) Uani 1 1 d . . . . .
C98 C 0.85823(18) 0.68817(19) 0.7986(3) 0.0461(15) Uani 1 1 d . . . . .
H98 H 0.838888 0.670949 0.776557 0.055 Uiso 1 1 calc R . . . .
C99 C 0.8908(2) 0.6798(2) 0.8120(4) 0.064(2) Uani 1 1 d . . . . .
H99 H 0.894044 0.656062 0.800242 0.077 Uiso 1 1 calc R . . . .
C100 C 0.9186(2) 0.7049(2) 0.8420(3) 0.062(2) Uani 1 1 d . . . . .
H100 H 0.940398 0.699316 0.848739 0.074 Uiso 1 1 calc R . . . .
C101 C 0.9151(2) 0.7381(2) 0.8621(3) 0.0564(18) Uani 1 1 d . . . . .
H101 H 0.934714 0.754908 0.884389 0.068 Uiso 1 1 calc R . . . .
C102 C 0.88301(17) 0.7471(2) 0.8502(3) 0.0473(15) Uani 1 1 d . . . . .
H102 H 0.880523 0.770254 0.863935 0.057 Uiso 1 1 calc R . . . .
C103 C 0.82447(17) 0.75553(18) 0.8655(3) 0.0385(13) Uani 1 1 d . . . . .
C104 C 0.8293(2) 0.79544(19) 0.8740(3) 0.0525(17) Uani 1 1 d . . . . .
H104 H 0.823332 0.811885 0.844193 0.063 Uiso 1 1 calc R . . . .
C105 C 0.8428(2) 0.8104(3) 0.9263(4) 0.069(2) Uani 1 1 d . . . . .
H105 H 0.846056 0.837282 0.932144 0.083 Uiso 1 1 calc R . . . .
C106 C 0.8514(3) 0.7874(3) 0.9689(4) 0.076(3) Uani 1 1 d . . . . .
H106 H 0.860518 0.798150 1.004391 0.092 Uiso 1 1 calc R . . . .
C107 C 0.8471(2) 0.7484(3) 0.9612(3) 0.067(2) Uani 1 1 d . . . . .
H107 H 0.853453 0.732299 0.991529 0.080 Uiso 1 1 calc R . . . .
C108 C 0.8336(2) 0.7324(2) 0.9096(3) 0.0532(17) Uani 1 1 d . . . . .
H108 H 0.830599 0.705463 0.904537 0.064 Uiso 1 1 calc R . . . .
C109 C 0.78235(18) 0.69307(19) 0.9524(3) 0.0425(14) Uani 1 1 d . . . . .
C110 C 0.79532(18) 0.7178(2) 0.9972(3) 0.0466(15) Uani 1 1 d . . . . .
H110 H 0.782552 0.740289 0.992236 0.056 Uiso 1 1 calc R . . . .
C111 C 0.8273(2) 0.7092(2) 1.0495(3) 0.0555(18) Uani 1 1 d . . . . .
H111 H 0.835944 0.725890 1.080385 0.067 Uiso 1 1 calc R . . . .
C112 C 0.8462(2) 0.6773(2) 1.0570(3) 0.0595(19) Uani 1 1 d . . . . .
H112 H 0.867637 0.671645 1.093039 0.071 Uiso 1 1 calc R . . . .
C113 C 0.8341(2) 0.6532(2) 1.0119(3) 0.063(2) Uani 1 1 d . . . . .
H113 H 0.847624 0.631453 1.016711 0.076 Uiso 1 1 calc R . . . .
C114 C 0.80174(19) 0.66106(19) 0.9592(3) 0.0472(15) Uani 1 1 d . . . . .
H114 H 0.793167 0.644466 0.928351 0.057 Uiso 1 1 calc R . . . .
C115 C 0.73616(17) 0.75318(17) 0.8756(2) 0.0375(13) Uani 1 1 d . . . . .
C116 C 0.7264(2) 0.7764(2) 0.9017(3) 0.0493(16) Uani 1 1 d . . . . .
H116 H 0.721878 0.765228 0.925396 0.059 Uiso 1 1 calc R . . . .
C117 C 0.7233(2) 0.8156(2) 0.8932(3) 0.0531(17) Uani 1 1 d . . . . .
H117 H 0.715663 0.831188 0.909774 0.064 Uiso 1 1 calc R . . . .
C118 C 0.7312(2) 0.8319(2) 0.8607(3) 0.061(2) Uani 1 1 d . . . . .
H118 H 0.730379 0.858980 0.856677 0.073 Uiso 1 1 calc R . . . .
C119 C 0.7403(2) 0.8092(2) 0.8338(3) 0.0544(18) Uani 1 1 d . . . . .
H119 H 0.744601 0.820510 0.809922 0.065 Uiso 1 1 calc R . . . .
C120 C 0.74307(19) 0.77031(19) 0.8418(3) 0.0450(15) Uani 1 1 d . . . . .
H120 H 0.749833 0.754880 0.823858 0.054 Uiso 1 1 calc R . . . .
C121 C 0.70694(19) 0.69025(17) 0.8948(3) 0.0411(14) Uani 1 1 d . . . . .
C122 C 0.7164(2) 0.6821(2) 0.9477(3) 0.0518(17) Uani 1 1 d . . . . .
H122 H 0.740618 0.680216 0.979663 0.062 Uiso 1 1 calc R . . . .
C123 C 0.6893(2) 0.6768(2) 0.9528(3) 0.064(2) Uani 1 1 d . . . . .
H123 H 0.695511 0.671334 0.988702 0.077 Uiso 1 1 calc R . . . .
C124 C 0.6543(2) 0.6793(2) 0.9072(4) 0.065(2) Uani 1 1 d . . . . .
H124 H 0.636442 0.675788 0.911570 0.078 Uiso 1 1 calc R . . . .
C125 C 0.6448(2) 0.6871(3) 0.8542(4) 0.069(2) Uani 1 1 d . . . . .
H125 H 0.620559 0.689027 0.822285 0.083 Uiso 1 1 calc R . . . .
C126 C 0.6714(2) 0.6921(2) 0.8486(3) 0.0550(18) Uani 1 1 d . . . . .
H126 H 0.665074 0.696774 0.812451 0.066 Uiso 1 1 calc R . . . .
C127 C 0.73100(18) 0.56735(17) 0.9179(2) 0.0400(14) Uani 1 1 d . . . . .
C128 C 0.76625(19) 0.56269(19) 0.9404(3) 0.0474(15) Uani 1 1 d . . . . .
H128 H 0.771759 0.554751 0.916435 0.057 Uiso 1 1 calc R . . . .
C129 C 0.7937(2) 0.5693(2) 0.9967(3) 0.0603(19) Uani 1 1 d . . . . .
H129 H 0.817643 0.565527 1.011383 0.072 Uiso 1 1 calc R . . . .
C130 C 0.7856(3) 0.5814(2) 1.0310(3) 0.064(2) Uani 1 1 d . . . . .
H130 H 0.804193 0.585763 1.069768 0.076 Uiso 1 1 calc R . . . .
C131 C 0.7515(3) 0.5871(2) 1.0104(3) 0.065(2) Uani 1 1 d . . . . .
H131 H 0.746427 0.595915 1.034595 0.078 Uiso 1 1 calc R . . . .
C132 C 0.7235(2) 0.5800(2) 0.9533(3) 0.0531(17) Uani 1 1 d . . . . .
H132 H 0.699592 0.583754 0.939046 0.064 Uiso 1 1 calc R . . . .
C133 C 0.69950(17) 0.50408(17) 0.8432(3) 0.0381(13) Uani 1 1 d . . . . .
C134 C 0.71281(19) 0.48129(18) 0.8906(3) 0.0465(15) Uani 1 1 d . . . . .
H134 H 0.722325 0.493225 0.925601 0.056 Uiso 1 1 calc R . . . .
C135 C 0.7123(2) 0.44207(19) 0.8875(3) 0.0551(18) Uani 1 1 d . . . . .
H135 H 0.721449 0.426989 0.919984 0.066 Uiso 1 1 calc R . . . .
C136 C 0.6986(3) 0.4249(2) 0.8370(4) 0.064(2) Uani 1 1 d . . . . .
H136 H 0.698138 0.397721 0.834596 0.077 Uiso 1 1 calc R . . . .
C137 C 0.6855(3) 0.4462(2) 0.7903(4) 0.072(3) Uani 1 1 d . . . . .
H137 H 0.675845 0.433709 0.755691 0.086 Uiso 1 1 calc R . . . .
C138 C 0.6859(2) 0.4859(2) 0.7922(3) 0.0563(19) Uani 1 1 d . . . . .
H138 H 0.677209 0.500547 0.759441 0.068 Uiso 1 1 calc R . . . .
C139 C 0.65518(18) 0.56456(17) 0.8307(3) 0.0425(14) Uani 1 1 d . . . . .
C140 C 0.6420(2) 0.5403(2) 0.8508(3) 0.060(2) Uani 1 1 d . . . . .
H140 H 0.655126 0.518074 0.871468 0.073 Uiso 1 1 calc R . . . .
C141 C 0.6109(3) 0.5479(3) 0.8413(4) 0.071(2) Uani 1 1 d . . . . .
H141 H 0.602751 0.531181 0.856081 0.085 Uiso 1 1 calc R . . . .
C142 C 0.5911(2) 0.5792(3) 0.8109(4) 0.069(2) Uani 1 1 d . . . . .
H142 H 0.569338 0.584261 0.804428 0.083 Uiso 1 1 calc R . . . .
C143 C 0.6031(2) 0.6039(2) 0.7893(4) 0.070(2) Uani 1 1 d . . . . .
H143 H 0.589649 0.625736 0.768008 0.084 Uiso 1 1 calc R . . . .
C144 C 0.6354(2) 0.5957(2) 0.7996(3) 0.0523(17) Uani 1 1 d . . . . .
H144 H 0.643630 0.612128 0.784637 0.063 Uiso 1 1 calc R . . . .
C145 C 0.64341(19) 0.46738(18) 0.6385(3) 0.0446(15) Uani 1 1 d . . . . .
C146 C 0.67987(19) 0.46468(19) 0.6690(3) 0.0490(16) Uani 1 1 d . . . . .
H146 H 0.693267 0.487307 0.677091 0.059 Uiso 1 1 calc R . . . .
C147 C 0.6975(2) 0.4294(2) 0.6884(3) 0.0595(19) Uani 1 1 d . . . . .
H147 H 0.722463 0.427838 0.708967 0.071 Uiso 1 1 calc R . . . .
C148 C 0.6774(2) 0.3967(2) 0.6766(3) 0.061(2) Uani 1 1 d . . . . .
H148 H 0.688938 0.372578 0.690014 0.074 Uiso 1 1 calc R . . . .
C149 C 0.6415(2) 0.3986(2) 0.6463(3) 0.064(2) Uani 1 1 d . . . . .
H149 H 0.628205 0.375782 0.638003 0.076 Uiso 1 1 calc R . . . .
C150 C 0.6241(2) 0.4339(2) 0.6273(3) 0.0559(18) Uani 1 1 d . . . . .
H150 H 0.599066 0.435128 0.606867 0.067 Uiso 1 1 calc R . . . .
C151 C 0.58779(17) 0.51337(18) 0.6222(3) 0.0422(14) Uani 1 1 d . . . . .
C152 C 0.5943(2) 0.5306(2) 0.6699(3) 0.0589(19) Uani 1 1 d . . . . .
H152 H 0.616548 0.542326 0.697404 0.071 Uiso 1 1 calc R . . . .
C153 C 0.5679(2) 0.5302(3) 0.6764(4) 0.071(2) Uani 1 1 d . . . . .
H153 H 0.572300 0.541704 0.708718 0.085 Uiso 1 1 calc R . . . .
C154 C 0.5353(3) 0.5134(3) 0.6364(4) 0.083(3) Uani 1 1 d . . . . .
H154 H 0.517608 0.513061 0.641521 0.100 Uiso 1 1 calc R . . . .
C155 C 0.5285(2) 0.4971(3) 0.5887(3) 0.064(2) Uani 1 1 d . . . . .
H155 H 0.505849 0.486212 0.560710 0.077 Uiso 1 1 calc R . . . .
C156 C 0.55457(18) 0.4965(2) 0.5818(3) 0.0481(16) Uani 1 1 d . . . . .
H156 H 0.549966 0.484639 0.549580 0.058 Uiso 1 1 calc R . . . .
C157 C 0.59848(17) 0.51407(19) 0.5403(3) 0.0446(15) Uani 1 1 d . . . . .
C158 C 0.5974(2) 0.4835(2) 0.5104(3) 0.0601(19) Uani 1 1 d . . . . .
H158 H 0.611481 0.461461 0.529903 0.072 Uiso 1 1 calc R . . . .
C159 C 0.5760(3) 0.4845(3) 0.4516(4) 0.078(3) Uani 1 1 d . . . . .
H159 H 0.575254 0.463037 0.431494 0.094 Uiso 1 1 calc R . . . .
C160 C 0.5563(2) 0.5159(3) 0.4234(4) 0.075(3) Uani 1 1 d . . . . .
H160 H 0.541931 0.516542 0.383539 0.090 Uiso 1 1 calc R . . . .
C161 C 0.5570(2) 0.5463(3) 0.4516(3) 0.069(2) Uani 1 1 d . . . . .
H161 H 0.542944 0.568174 0.431281 0.082 Uiso 1 1 calc R . . . .
C162 C 0.5779(2) 0.5461(2) 0.5097(3) 0.0544(17) Uani 1 1 d . . . . .
H162 H 0.578286 0.567830 0.528973 0.065 Uiso 1 1 calc R . . . .
C163 C 0.8989(2) 0.4829(2) 0.8371(3) 0.0549(18) Uani 1 1 d . . . . .
C164 C 0.9310(3) 0.4849(3) 0.8464(4) 0.081(3) Uani 1 1 d . . . . .
H164 H 0.948827 0.502068 0.873958 0.097 Uiso 1 1 calc R . . . .
C165 C 0.9375(3) 0.4622(3) 0.8160(5) 0.098(4) Uani 1 1 d . U . . .
H165 H 0.959882 0.463275 0.823233 0.118 Uiso 1 1 calc R . . . .
C166 C 0.9115(4) 0.4382(3) 0.7754(5) 0.096(4) Uani 1 1 d . . . . .
H166 H 0.916197 0.422000 0.755324 0.115 Uiso 1 1 calc R . . . .
C167 C 0.8793(3) 0.4371(3) 0.7635(4) 0.080(3) Uani 1 1 d . . . . .
H167 H 0.861116 0.421280 0.733963 0.096 Uiso 1 1 calc R . . . .
C168 C 0.8729(3) 0.4591(2) 0.7942(3) 0.062(2) Uani 1 1 d . . . . .
H168 H 0.850316 0.457995 0.786003 0.074 Uiso 1 1 calc R . . . .
C169 C 0.89332(19) 0.4704(2) 0.9241(3) 0.0531(18) Uani 1 1 d . . . . .
C170 C 0.8777(2) 0.4764(2) 0.9497(4) 0.066(2) Uani 1 1 d . . . . .
H170 H 0.863943 0.498742 0.941472 0.079 Uiso 1 1 calc R . . . .
C171 C 0.8823(3) 0.4494(3) 0.9878(4) 0.078(3) Uani 1 1 d . . . . .
H171 H 0.872257 0.453840 1.006400 0.094 Uiso 1 1 calc R . . . .
C172 C 0.9009(3) 0.4171(3) 0.9982(4) 0.073(2) Uani 1 1 d . . . . .
H172 H 0.903360 0.398683 1.023527 0.088 Uiso 1 1 calc R . . . .
C173 C 0.9163(3) 0.4105(2) 0.9729(3) 0.075(3) Uani 1 1 d . . . . .
H173 H 0.929729 0.387815 0.981231 0.090 Uiso 1 1 calc R . . . .
C174 C 0.9124(2) 0.4368(2) 0.9354(3) 0.069(2) Uani 1 1 d . . . . .
H174 H 0.922626 0.432006 0.917236 0.083 Uiso 1 1 calc R . . . .
C175 C 0.9273(2) 0.5394(2) 0.9247(3) 0.0577(19) Uani 1 1 d . . . . .
C176 C 0.9561(3) 0.5281(3) 0.9765(4) 0.107(4) Uani 1 1 d . . . . .
H176 H 0.956863 0.503513 0.990535 0.128 Uiso 1 1 calc R . . . .
C177 C 0.9850(3) 0.5534(3) 1.0090(5) 0.125(5) Uani 1 1 d . . . . .
H177 H 1.005316 0.545944 1.045381 0.149 Uiso 1 1 calc R . . . .
C178 C 0.9838(3) 0.5886(3) 0.9885(5) 0.102(4) Uani 1 1 d . . . . .
H178 H 1.003599 0.605325 1.010107 0.122 Uiso 1 1 calc R . . . .
C179 C 0.9544(2) 0.5998(3) 0.9372(4) 0.079(3) Uani 1 1 d . . . . .
H179 H 0.953560 0.624622 0.923500 0.095 Uiso 1 1 calc R . . . .
C180 C 0.9261(2) 0.5757(2) 0.9051(3) 0.0554(18) Uani 1 1 d . . . . .
H180 H 0.905528 0.583826 0.869439 0.066 Uiso 1 1 calc R . . . .

loop_
_atom_site_aniso_label
_atom_site_aniso_U_11
_atom_site_aniso_U_22
_atom_site_aniso_U_33
_atom_site_aniso_U_23
_atom_site_aniso_U_13
_atom_site_aniso_U_12
Pt1 0.03043(12) 0.01979(11) 0.02543(11) 0.00079(8) 0.01879(10) 0.00001(8)
Ag1 0.0440(3) 0.0385(2) 0.0418(2) 0.00112(18) 0.0260(2) 0.00233(19)
Ag2 0.0333(2) 0.0298(2) 0.02872(19) 0.00227(15) 0.01836(17) 0.00213(16)
Ag3 0.0379(2) 0.0237(2) 0.0333(2) 0.00204(15) 0.02366(18) 0.00340(15)
Ag4 0.0348(2) 0.0315(2) 0.0358(2) 0.00284(16) 0.02469(18) 0.00257(16)
Ag5 0.0380(2) 0.0259(2) 0.02928(19) -0.00258(14) 0.02261(18) -0.00054(15)
Ag6 0.0387(2) 0.02461(19) 0.03066(19) 0.00277(14) 0.02469(18) -0.00001(15)
Ag7 0.0348(2) 0.02317(19) 0.03079(19) -0.00111(14) 0.02126(17) -0.00309(15)
Ag8 0.0393(2) 0.0271(2) 0.02898(19) -0.00205(14) 0.02355(18) -0.00065(16)
Ag9 0.0391(2) 0.0274(2) 0.03104(19) 0.00347(15) 0.02456(18) -0.00119(16)
Ag10 0.0343(2) 0.0253(2) 0.0329(2) -0.00178(15) 0.02121(18) -0.00419(15)
Ag11 0.0342(2) 0.0260(2) 0.0349(2) 0.00106(15) 0.02311(18) 0.00121(15)
Ag12 0.0338(2) 0.0270(2) 0.02866(19) 0.00223(14) 0.01806(17) 0.00090(15)
Ag13 0.0371(2) 0.02241(19) 0.0336(2) 0.00165(15) 0.02171(18) 0.00087(15)
Ag14 0.0447(3) 0.0375(2) 0.0442(2) 0.00151(18) 0.0263(2) -0.00155(19)
Cl1 0.0493(10) 0.0936(15) 0.0449(10) -0.0024(9) 0.0125(8) -0.0194(10)
Cl3 0.0724(14) 0.0980(17) 0.1145(18) 0.0088(14) 0.0752(15) 0.0178(12)
Cl4 0.0556(11) 0.0722(13) 0.0978(15) -0.0144(11) 0.0553(11) -0.0062(9)
Cl5 0.0766(14) 0.0854(15) 0.0493(11) 0.0280(10) 0.0150(10) -0.0059(12)
Cl6 0.0660(10) 0.0300(8) 0.0593(9) 0.0015(6) 0.0412(9) 0.0084(7)
Cl18 0.0690(11) 0.0324(8) 0.0660(11) 0.0053(7) 0.0338(10) 0.0072(8)
S1 0.0344(7) 0.0400(8) 0.0351(7) 0.0015(6) 0.0189(6) 0.0017(6)
S2 0.0421(8) 0.0268(7) 0.0435(8) 0.0038(6) 0.0262(7) 0.0057(6)
S3 0.0428(8) 0.0462(9) 0.0483(9) 0.0073(7) 0.0320(7) 0.0098(7)
S4 0.0374(8) 0.0344(8) 0.0488(8) 0.0032(6) 0.0292(7) 0.0043(6)
S5 0.0401(8) 0.0348(8) 0.0367(7) 0.0052(6) 0.0203(7) 0.0029(6)
S6 0.0429(8) 0.0259(7) 0.0389(7) 0.0030(5) 0.0249(7) 0.0031(6)
P1 0.0382(8) 0.0483(10) 0.0440(9) 0.0049(7) 0.0229(8) 0.0095(7)
P2 0.0435(8) 0.0314(8) 0.0315(7) -0.0057(6) 0.0247(7) -0.0020(6)
P3 0.0472(9) 0.0288(7) 0.0367(7) 0.0034(6) 0.0309(7) 0.0003(6)
P4 0.0396(8) 0.0260(7) 0.0362(7) -0.0005(6) 0.0238(7) -0.0037(6)
P5 0.0478(9) 0.0310(8) 0.0317(7) -0.0035(6) 0.0275(7) -0.0017(6)
P6 0.0530(9) 0.0304(8) 0.0405(8) 0.0043(6) 0.0353(8) -0.0001(6)
P7 0.0390(8) 0.0326(8) 0.0396(8) -0.0035(6) 0.0241(7) -0.0076(6)
P8 0.0436(9) 0.0362(9) 0.0551(10) 0.0035(7) 0.0226(8) 0.0027(7)
F1 0.124(5) 0.122(5) 0.063(3) 0.030(3) 0.053(3) -0.017(4)
F2 0.110(4) 0.095(4) 0.081(3) -0.026(3) 0.056(3) 0.031(3)
F3 0.060(3) 0.112(5) 0.155(6) -0.022(4) 0.051(4) -0.031(3)
F4 0.095(4) 0.083(4) 0.082(3) -0.024(3) 0.052(3) 0.019(3)
F5 0.059(3) 0.104(5) 0.110(5) 0.009(4) 0.002(3) -0.040(3)
F6 0.119(4) 0.054(3) 0.076(3) 0.026(2) 0.073(3) 0.017(3)
C1 0.040(3) 0.038(3) 0.031(3) -0.002(2) 0.021(3) 0.004(3)
C2 0.050(4) 0.058(4) 0.033(3) 0.003(3) 0.020(3) 0.001(3)
C3 0.075(6) 0.073(6) 0.040(4) 0.010(4) 0.025(4) 0.001(5)
C4 0.076(6) 0.072(5) 0.046(4) 0.019(4) 0.039(4) 0.005(4)
C5 0.070(5) 0.049(4) 0.058(4) 0.006(3) 0.043(4) -0.003(4)
C6 0.041(3) 0.042(4) 0.035(3) 0.003(3) 0.020(3) 0.001(3)
C7 0.042(3) 0.032(3) 0.043(3) -0.007(3) 0.022(3) 0.001(3)
C8 0.050(4) 0.040(4) 0.059(4) -0.008(3) 0.026(4) 0.001(3)
C9 0.069(5) 0.049(5) 0.062(5) -0.010(4) 0.030(4) 0.016(4)
C10 0.069(5) 0.062(5) 0.060(5) -0.019(4) 0.036(4) 0.019(4)
C11 0.058(5) 0.065(5) 0.044(4) -0.011(3) 0.029(4) 0.002(4)
C12 0.050(4) 0.048(4) 0.050(4) 0.002(3) 0.030(3) 0.010(3)
C13 0.046(4) 0.054(4) 0.063(4) 0.015(3) 0.040(4) 0.009(3)
C14 0.056(5) 0.074(6) 0.084(6) 0.008(4) 0.053(5) 0.010(4)
C15 0.048(5) 0.095(8) 0.114(8) 0.015(6) 0.050(6) 0.000(5)
C16 0.051(5) 0.066(6) 0.098(7) 0.000(5) 0.034(5) -0.020(4)
C17 0.057(5) 0.059(5) 0.082(6) -0.001(4) 0.043(5) -0.011(4)
C18 0.047(4) 0.051(4) 0.068(5) 0.010(3) 0.036(4) 0.004(3)
C19 0.044(3) 0.038(3) 0.045(3) 0.007(3) 0.033(3) 0.008(3)
C20 0.050(4) 0.043(4) 0.052(4) 0.004(3) 0.033(3) 0.010(3)
C21 0.064(5) 0.060(5) 0.067(5) 0.006(4) 0.048(4) 0.018(4)
C22 0.075(5) 0.055(5) 0.053(4) -0.001(3) 0.040(4) 0.015(4)
C23 0.057(4) 0.050(4) 0.045(4) 0.000(3) 0.028(3) 0.005(3)
C24 0.052(4) 0.037(4) 0.049(4) 0.001(3) 0.028(3) 0.005(3)
C25 0.041(3) 0.046(4) 0.035(3) 0.004(3) 0.019(3) 0.004(3)
C26 0.050(4) 0.055(4) 0.039(4) 0.007(3) 0.016(3) 0.003(3)
C27 0.052(5) 0.073(6) 0.047(4) 0.003(4) 0.010(4) -0.012(4)
C28 0.039(4) 0.068(6) 0.070(5) -0.002(4) 0.012(4) -0.020(4)
C29 0.057(5) 0.051(5) 0.076(6) 0.015(4) 0.026(4) 0.000(4)
C30 0.036(3) 0.047(4) 0.047(4) 0.004(3) 0.020(3) -0.004(3)
C31 0.038(3) 0.022(3) 0.045(3) 0.006(2) 0.023(3) 0.002(2)
C32 0.048(4) 0.027(3) 0.047(4) -0.001(2) 0.029(3) 0.001(3)
C33 0.050(4) 0.031(3) 0.053(4) 0.007(3) 0.032(3) 0.007(3)
C34 0.067(5) 0.042(4) 0.055(4) 0.014(3) 0.042(4) 0.004(3)
C35 0.060(4) 0.041(4) 0.055(4) 0.002(3) 0.039(4) 0.000(3)
C36 0.048(4) 0.036(3) 0.053(4) 0.000(3) 0.036(3) 0.004(3)
C37 0.039(4) 0.051(4) 0.048(4) 0.004(3) 0.023(3) 0.004(3)
C38 0.050(4) 0.056(5) 0.063(5) -0.009(4) 0.025(4) 0.003(4)
C39 0.062(5) 0.071(6) 0.078(6) -0.017(5) 0.033(5) 0.001(4)
C40 0.052(5) 0.064(6) 0.071(5) 0.011(4) 0.019(4) -0.010(4)
C41 0.046(4) 0.084(6) 0.087(6) 0.016(5) 0.044(5) 0.007(4)
C42 0.052(4) 0.065(5) 0.065(5) 0.005(4) 0.036(4) 0.003(4)
C43 0.042(4) 0.048(4) 0.049(4) 0.005(3) 0.021(3) 0.004(3)
C44 0.050(4) 0.045(4) 0.052(4) 0.006(3) 0.030(3) 0.012(3)
C45 0.058(5) 0.063(5) 0.064(5) 0.011(4) 0.037(4) 0.009(4)
C46 0.068(5) 0.071(6) 0.054(5) 0.011(4) 0.027(4) -0.011(4)
C47 0.054(5) 0.075(6) 0.065(5) 0.025(4) 0.025(4) 0.007(4)
C48 0.060(5) 0.065(5) 0.076(5) 0.016(4) 0.040(5) 0.011(4)
C49 0.036(4) 0.058(5) 0.056(4) -0.003(3) 0.021(3) 0.003(3)
C50 0.061(5) 0.055(5) 0.080(6) 0.002(4) 0.034(5) 0.016(4)
C51 0.080(7) 0.072(6) 0.101(8) -0.024(6) 0.050(6) 0.013(5)
C52 0.081(7) 0.103(9) 0.095(8) -0.026(6) 0.054(6) 0.018(6)
C53 0.087(7) 0.088(7) 0.072(6) -0.021(5) 0.048(6) 0.004(5)
C54 0.069(5) 0.066(5) 0.065(5) 0.001(4) 0.042(5) 0.010(4)
C55 0.046(3) 0.030(3) 0.038(3) -0.005(2) 0.025(3) -0.005(3)
C56 0.054(4) 0.043(4) 0.034(3) -0.002(3) 0.024(3) 0.006(3)
C57 0.061(5) 0.050(4) 0.045(4) -0.007(3) 0.027(4) 0.002(3)
C58 0.046(4) 0.067(5) 0.040(4) 0.002(3) 0.016(3) -0.003(4)
C59 0.039(4) 0.064(5) 0.056(4) 0.009(3) 0.025(3) 0.001(3)
C60 0.045(4) 0.053(4) 0.054(4) 0.000(3) 0.037(3) 0.002(3)
C61 0.051(4) 0.027(3) 0.033(3) -0.001(2) 0.024(3) 0.001(3)
C62 0.053(4) 0.039(3) 0.041(3) -0.007(3) 0.032(3) -0.004(3)
C63 0.058(4) 0.052(4) 0.048(4) -0.004(3) 0.038(4) 0.007(3)
C64 0.054(4) 0.067(5) 0.062(4) 0.010(4) 0.044(4) 0.006(4)
C65 0.062(5) 0.047(4) 0.066(5) 0.006(3) 0.046(4) 0.001(3)
C66 0.055(4) 0.035(3) 0.056(4) 0.001(3) 0.041(4) 0.004(3)
C67 0.051(4) 0.033(3) 0.045(3) -0.007(3) 0.037(3) -0.004(3)
C68 0.071(5) 0.035(4) 0.047(4) 0.003(3) 0.037(4) 0.005(3)
C69 0.094(6) 0.039(4) 0.073(5) 0.006(4) 0.061(5) 0.010(4)
C70 0.116(7) 0.030(4) 0.096(6) -0.008(4) 0.085(6) -0.007(4)
C71 0.084(6) 0.043(4) 0.072(5) -0.020(4) 0.048(5) -0.022(4)
C72 0.066(5) 0.038(4) 0.062(4) -0.008(3) 0.042(4) -0.010(3)
C73 0.053(4) 0.025(3) 0.041(3) 0.004(2) 0.034(3) 0.004(2)
C74 0.055(4) 0.038(4) 0.055(4) -0.009(3) 0.039(4) -0.008(3)
C75 0.057(4) 0.046(4) 0.055(4) -0.009(3) 0.033(4) -0.009(3)
C76 0.085(6) 0.040(4) 0.051(4) -0.007(3) 0.046(4) -0.006(4)
C77 0.081(5) 0.041(4) 0.053(4) 0.001(3) 0.053(4) 0.004(3)
C78 0.058(4) 0.040(4) 0.049(4) 0.004(3) 0.039(3) 0.001(3)
C79 0.051(4) 0.034(3) 0.035(3) 0.001(2) 0.030(3) -0.003(3)
C80 0.051(4) 0.044(4) 0.042(3) 0.008(3) 0.032(3) 0.000(3)
C81 0.049(4) 0.052(4) 0.059(4) 0.009(3) 0.034(4) 0.004(3)
C82 0.051(4) 0.070(5) 0.059(4) 0.002(4) 0.034(4) 0.000(4)
C83 0.058(5) 0.056(5) 0.060(4) 0.003(3) 0.038(4) -0.013(4)
C84 0.054(4) 0.039(4) 0.049(4) 0.003(3) 0.035(3) -0.004(3)
C85 0.053(4) 0.025(3) 0.041(3) 0.002(2) 0.033(3) -0.007(3)
C86 0.060(4) 0.039(4) 0.057(4) 0.011(3) 0.044(4) 0.006(3)
C87 0.056(4) 0.045(4) 0.051(4) 0.016(3) 0.033(4) 0.002(3)
C88 0.051(4) 0.034(3) 0.054(4) 0.009(3) 0.031(3) 0.008(3)
C89 0.053(4) 0.039(4) 0.049(4) -0.005(3) 0.032(3) 0.002(3)
C90 0.052(4) 0.035(3) 0.039(3) 0.001(2) 0.031(3) -0.002(3)
C91 0.045(3) 0.030(3) 0.033(3) -0.002(2) 0.023(3) -0.007(2)
C92 0.042(4) 0.046(4) 0.041(3) 0.002(3) 0.026(3) -0.003(3)
C93 0.048(4) 0.047(4) 0.052(4) 0.012(3) 0.030(3) 0.014(3)
C94 0.052(4) 0.045(4) 0.058(4) 0.014(3) 0.034(4) 0.003(3)
C95 0.067(5) 0.044(4) 0.075(5) 0.016(3) 0.051(4) -0.003(3)
C96 0.049(4) 0.042(4) 0.062(4) 0.013(3) 0.038(4) 0.011(3)
C97 0.039(3) 0.041(3) 0.028(3) 0.001(2) 0.018(3) 0.003(3)
C98 0.043(4) 0.047(4) 0.048(4) -0.008(3) 0.028(3) 0.000(3)
C99 0.061(5) 0.051(5) 0.075(5) -0.007(4) 0.039(4) 0.014(4)
C100 0.051(4) 0.067(5) 0.068(5) -0.006(4) 0.037(4) 0.002(4)
C101 0.046(4) 0.063(5) 0.060(4) -0.011(4) 0.032(4) -0.010(3)
C102 0.039(3) 0.043(4) 0.054(4) -0.006(3) 0.025(3) -0.004(3)
C103 0.041(3) 0.042(3) 0.039(3) -0.002(3) 0.028(3) -0.003(3)
C104 0.062(4) 0.036(4) 0.051(4) -0.006(3) 0.031(4) 0.001(3)
C105 0.076(6) 0.072(6) 0.067(5) -0.029(4) 0.048(5) -0.015(4)
C106 0.082(6) 0.110(8) 0.058(5) -0.031(5) 0.053(5) -0.019(5)
C107 0.070(5) 0.095(7) 0.048(4) 0.001(4) 0.042(4) -0.008(5)
C108 0.061(4) 0.060(5) 0.043(4) 0.003(3) 0.034(4) -0.004(4)
C109 0.049(4) 0.045(4) 0.042(3) -0.002(3) 0.032(3) -0.005(3)
C110 0.049(4) 0.051(4) 0.039(3) -0.008(3) 0.027(3) 0.001(3)
C111 0.059(4) 0.064(5) 0.040(4) -0.006(3) 0.028(4) -0.004(4)
C112 0.063(5) 0.064(5) 0.046(4) 0.015(3) 0.032(4) 0.005(4)
C113 0.071(5) 0.049(4) 0.061(5) 0.004(4) 0.036(4) 0.013(4)
C114 0.059(4) 0.038(4) 0.050(4) 0.001(3) 0.036(4) 0.003(3)
C115 0.043(3) 0.038(3) 0.031(3) -0.006(2) 0.022(3) -0.002(3)
C116 0.063(4) 0.049(4) 0.043(4) -0.008(3) 0.036(4) -0.002(3)
C117 0.068(5) 0.039(4) 0.052(4) -0.009(3) 0.037(4) 0.001(3)
C118 0.072(5) 0.033(4) 0.069(5) 0.002(3) 0.039(4) -0.003(3)
C119 0.064(5) 0.042(4) 0.070(5) 0.008(3) 0.048(4) -0.001(3)
C120 0.056(4) 0.040(4) 0.047(4) -0.001(3) 0.036(3) -0.002(3)
C121 0.061(4) 0.029(3) 0.043(3) -0.007(2) 0.037(3) -0.006(3)
C122 0.059(4) 0.059(4) 0.047(4) 0.001(3) 0.037(4) -0.004(3)
C123 0.079(6) 0.080(6) 0.052(4) -0.012(4) 0.049(5) -0.019(4)
C124 0.071(5) 0.066(5) 0.081(6) -0.022(4) 0.059(5) -0.018(4)
C125 0.063(5) 0.093(7) 0.066(5) -0.015(4) 0.047(5) -0.009(4)
C126 0.056(4) 0.067(5) 0.048(4) -0.012(3) 0.035(4) -0.015(4)
C127 0.057(4) 0.034(3) 0.037(3) 0.000(2) 0.033(3) -0.008(3)
C128 0.056(4) 0.039(4) 0.057(4) 0.001(3) 0.040(4) 0.001(3)
C129 0.060(5) 0.051(4) 0.059(5) 0.000(3) 0.031(4) -0.010(4)
C130 0.088(6) 0.055(5) 0.040(4) 0.001(3) 0.035(4) -0.009(4)
C131 0.092(7) 0.063(5) 0.052(4) -0.005(4) 0.050(5) -0.004(4)
C132 0.063(5) 0.058(4) 0.052(4) -0.007(3) 0.043(4) -0.009(3)
C133 0.047(4) 0.032(3) 0.042(3) 0.000(2) 0.031(3) -0.004(3)
C134 0.061(4) 0.037(4) 0.047(4) 0.004(3) 0.036(3) -0.001(3)
C135 0.082(5) 0.028(3) 0.069(5) 0.007(3) 0.054(4) 0.002(3)
C136 0.113(7) 0.026(4) 0.093(6) -0.003(3) 0.084(6) -0.006(4)
C137 0.128(8) 0.045(4) 0.072(5) -0.017(4) 0.076(6) -0.015(5)
C138 0.087(6) 0.039(4) 0.052(4) -0.003(3) 0.047(4) -0.005(4)
C139 0.055(4) 0.030(3) 0.046(3) 0.004(3) 0.033(3) 0.002(3)
C140 0.067(5) 0.064(5) 0.071(5) 0.020(4) 0.053(4) 0.005(4)
C141 0.083(6) 0.081(6) 0.090(6) 0.002(5) 0.074(6) -0.009(5)
C142 0.065(5) 0.083(6) 0.076(5) -0.003(5) 0.051(5) 0.004(5)
C143 0.072(6) 0.058(5) 0.085(6) 0.011(4) 0.051(5) 0.015(4)
C144 0.062(4) 0.044(4) 0.063(4) 0.008(3) 0.044(4) 0.001(3)
C145 0.065(4) 0.031(3) 0.046(4) -0.005(3) 0.039(4) -0.010(3)
C146 0.052(4) 0.035(4) 0.055(4) -0.004(3) 0.031(4) -0.002(3)
C147 0.052(4) 0.056(5) 0.064(5) -0.007(4) 0.032(4) -0.004(3)
C148 0.080(6) 0.031(4) 0.067(5) 0.001(3) 0.042(5) 0.011(4)
C149 0.081(6) 0.035(4) 0.072(5) -0.007(3) 0.046(5) -0.016(4)
C150 0.057(4) 0.040(4) 0.061(4) -0.012(3) 0.031(4) -0.009(3)
C151 0.044(4) 0.039(3) 0.039(3) -0.005(3) 0.023(3) -0.008(3)
C152 0.048(4) 0.083(6) 0.044(4) -0.014(4) 0.028(3) -0.012(4)
C153 0.065(5) 0.100(7) 0.065(5) -0.014(5) 0.049(5) -0.016(5)
C154 0.069(6) 0.124(9) 0.081(6) -0.015(6) 0.059(5) -0.025(6)
C155 0.047(4) 0.081(6) 0.061(5) 0.000(4) 0.031(4) -0.012(4)
C156 0.045(4) 0.051(4) 0.053(4) -0.001(3) 0.033(3) -0.009(3)
C157 0.041(3) 0.044(4) 0.050(4) -0.007(3) 0.029(3) -0.010(3)
C158 0.076(5) 0.055(5) 0.054(4) -0.010(3) 0.043(4) -0.008(4)
C159 0.110(8) 0.078(6) 0.052(5) -0.019(4) 0.052(5) -0.024(6)
C160 0.068(6) 0.107(8) 0.046(4) -0.009(5) 0.033(4) -0.028(5)
C161 0.050(4) 0.090(7) 0.056(5) 0.019(4) 0.027(4) -0.003(4)
C162 0.055(4) 0.057(5) 0.050(4) 0.007(3) 0.032(4) -0.002(3)
C163 0.056(4) 0.039(4) 0.066(5) 0.011(3) 0.035(4) 0.010(3)
C164 0.068(6) 0.076(6) 0.097(7) 0.011(5) 0.050(6) 0.019(5)
C165 0.085(7) 0.106(9) 0.112(9) 0.020(7) 0.065(7) 0.043(7)
C166 0.136(11) 0.060(6) 0.088(7) 0.013(5) 0.067(8) 0.039(7)
C167 0.113(9) 0.052(5) 0.069(6) 0.014(4) 0.052(6) 0.012(5)
C168 0.090(6) 0.036(4) 0.062(5) 0.005(3) 0.048(5) -0.004(4)
C169 0.049(4) 0.038(4) 0.047(4) 0.000(3) 0.017(3) 0.003(3)
C170 0.059(5) 0.060(5) 0.071(5) 0.015(4) 0.036(4) 0.011(4)
C171 0.072(6) 0.079(6) 0.082(6) 0.025(5) 0.046(5) 0.017(5)
C172 0.079(6) 0.059(5) 0.064(5) 0.012(4) 0.035(5) 0.001(4)
C173 0.089(7) 0.053(5) 0.056(5) 0.006(4) 0.030(5) 0.016(4)
C174 0.084(6) 0.052(5) 0.044(4) 0.002(3) 0.026(4) 0.013(4)
C175 0.050(4) 0.046(4) 0.053(4) 0.006(3) 0.019(4) 0.003(3)
C176 0.070(6) 0.054(6) 0.083(7) 0.015(5) -0.009(5) -0.002(5)
C177 0.058(6) 0.066(7) 0.113(9) 0.002(6) -0.016(6) -0.002(5)
C178 0.064(6) 0.048(5) 0.123(9) -0.018(5) 0.022(6) -0.014(4)
C179 0.062(5) 0.054(5) 0.102(7) -0.004(5) 0.040(5) 0.000(4)
C180 0.044(4) 0.049(4) 0.064(5) 0.003(3) 0.029(4) -0.004(3)

loop_
_atom_type_symbol
_atom_type_description
_atom_type_scat_dispersion_real
_atom_type_scat_dispersion_imag
_atom_type_scat_source
C C 0.0181 0.0091 'International Tables Vol C Tables 4.2.6.8 and 6.1.1.4'
H H 0.0000 0.0000 'International Tables Vol C Tables 4.2.6.8 and 6.1.1.4'
Ag Ag 0.1306 4.2820 'International Tables Vol C Tables 4.2.6.8 and 6.1.1.4'
Cl Cl 0.3639 0.7018 'International Tables Vol C Tables 4.2.6.8 and 6.1.1.4'
F F 0.0727 0.0534 'International Tables Vol C Tables 4.2.6.8 and 6.1.1.4'
P P 0.2955 0.4335 'International Tables Vol C Tables 4.2.6.8 and 6.1.1.4'
Pt Pt -4.5932 6.9264 'International Tables Vol C Tables 4.2.6.8 and 6.1.1.4'
S S 0.3331 0.5567 'International Tables Vol C Tables 4.2.6.8 and 6.1.1.4'

loop_
_geom_angle_atom_site_label_1
_geom_angle_atom_site_label_2
_geom_angle_atom_site_label_3
_geom_angle
_geom_angle_site_symmetry_1
_geom_angle_site_symmetry_3
_geom_angle_publ_flag
Ag2 Pt1 Ag4 61.621(12) . . ?
Ag2 Pt1 Ag8 117.050(14) . . ?
Ag2 Pt1 Ag11 117.372(13) . . ?
Ag3 Pt1 Ag2 63.324(12) . . ?
Ag3 Pt1 Ag4 61.948(13) . . ?
Ag3 Pt1 Ag5 117.188(13) . . ?
Ag3 Pt1 Ag6 64.336(12) . . ?
Ag3 Pt1 Ag7 64.438(13) . . ?
Ag3 Pt1 Ag8 63.157(12) . . ?
Ag3 Pt1 Ag10 117.182(14) . . ?
Ag3 Pt1 Ag11 118.487(14) . . ?
Ag3 Pt1 Ag12 117.236(14) . . ?
Ag3 Pt1 Ag13 178.624(13) . . ?
Ag5 Pt1 Ag2 63.811(13) . . ?
Ag5 Pt1 Ag4 115.551(14) . . ?
Ag5 Pt1 Ag7 116.601(13) . . ?
Ag5 Pt1 Ag8 178.935(15) . . ?
Ag5 Pt1 Ag10 62.349(12) . . ?
Ag5 Pt1 Ag11 63.187(12) . . ?
Ag5 Pt1 Ag12 115.997(14) . . ?
Ag5 Pt1 Ag13 64.186(12) . . ?
Ag6 Pt1 Ag2 64.086(13) . . ?
Ag6 Pt1 Ag4 115.516(14) . . ?
Ag6 Pt1 Ag5 63.685(12) . . ?
Ag6 Pt1 Ag7 63.415(12) . . ?
Ag6 Pt1 Ag8 115.973(13) . . ?
Ag6 Pt1 Ag10 116.520(13) . . ?
Ag6 Pt1 Ag11 64.130(12) . . ?
Ag6 Pt1 Ag12 116.524(14) . . ?
Ag6 Pt1 Ag13 116.729(13) . . ?
Ag7 Pt1 Ag2 117.165(13) . . ?
Ag7 Pt1 Ag4 117.099(14) . . ?
Ag7 Pt1 Ag8 62.531(12) . . ?
Ag7 Pt1 Ag10 178.285(14) . . ?
Ag7 Pt1 Ag11 63.940(12) . . ?
Ag7 Pt1 Ag12 63.563(12) . . ?
Ag7 Pt1 Ag13 115.076(14) . . ?
Ag8 Pt1 Ag4 65.514(13) . . ?
Ag9 Pt1 Ag2 114.695(14) . . ?
Ag9 Pt1 Ag3 113.935(13) . . ?
Ag9 Pt1 Ag4 62.681(13) . . ?
Ag9 Pt1 Ag5 117.278(14) . . ?
Ag9 Pt1 Ag6 178.139(15) . . ?
Ag9 Pt1 Ag7 116.723(13) . . ?
Ag9 Pt1 Ag8 63.096(12) . . ?
Ag9 Pt1 Ag10 63.403(12) . . ?
Ag9 Pt1 Ag11 117.684(14) . . ?
Ag9 Pt1 Ag12 64.705(13) . . ?
Ag9 Pt1 Ag13 65.011(13) . . ?
Ag10 Pt1 Ag2 63.816(13) . . ?
Ag10 Pt1 Ag4 64.560(13) . . ?
Ag10 Pt1 Ag8 118.503(14) . . ?
Ag10 Pt1 Ag11 114.408(13) . . ?
Ag10 Pt1 Ag13 63.319(13) . . ?
Ag11 Pt1 Ag4 178.737(15) . . ?
Ag11 Pt1 Ag8 115.748(14) . . ?
Ag12 Pt1 Ag2 179.271(15) . . ?
Ag12 Pt1 Ag4 118.119(13) . . ?
Ag12 Pt1 Ag8 63.150(13) . . ?
Ag12 Pt1 Ag10 115.456(13) . . ?
Ag12 Pt1 Ag11 62.878(13) . . ?
Ag12 Pt1 Ag13 61.611(12) . . ?
Ag13 Pt1 Ag2 117.822(14) . . ?
Ag13 Pt1 Ag4 117.715(14) . . ?
Ag13 Pt1 Ag8 115.468(13) . . ?
Ag13 Pt1 Ag11 61.881(12) . . ?
Ag4 Ag1 Ag2 50.353(11) . . ?
S1 Ag1 Ag2 46.45(3) . . ?
S1 Ag1 Ag4 86.18(3) . . ?
S1 Ag1 S3 109.96(5) . . ?
S2 Ag1 Ag2 87.68(3) . . ?
S2 Ag1 Ag4 92.33(3) . . ?
S2 Ag1 S1 117.83(5) . . ?
S2 Ag1 S3 112.86(5) . . ?
S3 Ag1 Ag2 93.79(4) . . ?
S3 Ag1 Ag4 46.42(3) . . ?
P1 Ag1 Ag2 154.08(4) . . ?
P1 Ag1 Ag4 150.56(4) . . ?
P1 Ag1 S1 108.78(5) . . ?
P1 Ag1 S2 102.00(5) . . ?
P1 Ag1 S3 104.13(5) . . ?
Pt1 Ag2 Ag1 113.983(15) . . ?
Pt1 Ag2 Ag3 57.886(12) . . ?
Pt1 Ag2 Ag4 59.335(12) . . ?
Pt1 Ag2 Ag5 57.782(11) . . ?
Pt1 Ag2 Ag6 57.524(11) . . ?
Pt1 Ag2 Ag10 57.983(12) . . ?
Ag3 Ag2 Ag1 65.344(14) . . ?
Ag3 Ag2 Ag5 107.577(17) . . ?
Ag3 Ag2 Ag6 60.260(13) . . ?
Ag3 Ag2 Ag10 107.741(16) . . ?
Ag4 Ag2 Ag1 64.546(14) . . ?
Ag4 Ag2 Ag3 59.391(14) . . ?
Ag4 Ag2 Ag5 108.602(16) . . ?
Ag4 Ag2 Ag6 108.156(17) . . ?
Ag4 Ag2 Ag10 61.740(13) . . ?
Ag5 Ag2 Ag1 171.764(18) . . ?
Ag5 Ag2 Ag6 59.487(13) . . ?
Ag5 Ag2 Ag10 58.494(13) . . ?
Ag6 Ag2 Ag1 117.111(17) . . ?
Ag10 Ag2 Ag1 118.444(16) . . ?
Ag10 Ag2 Ag6 106.374(16) . . ?
S1 Ag2 Pt1 161.36(4) . . ?
S1 Ag2 Ag1 51.80(4) . . ?
S1 Ag2 Ag3 114.86(4) . . ?
S1 Ag2 Ag4 102.03(4) . . ?
S1 Ag2 Ag5 136.18(4) . . ?
S1 Ag2 Ag6 136.83(4) . . ?
S1 Ag2 Ag10 114.95(4) . . ?
Pt1 Ag3 Ag2 58.790(12) . . ?
Pt1 Ag3 Ag4 59.635(12) . . ?
Pt1 Ag3 Ag6 57.844(11) . . ?
Pt1 Ag3 Ag7 57.953(11) . . ?
Pt1 Ag3 Ag8 58.935(11) . . ?
Ag2 Ag3 Ag6 60.405(13) . . ?
Ag2 Ag3 Ag7 108.051(16) . . ?
Ag4 Ag3 Ag2 59.393(14) . . ?
Ag4 Ag3 Ag6 108.274(16) . . ?
Ag4 Ag3 Ag7 109.671(16) . . ?
Ag4 Ag3 Ag8 63.221(14) . . ?
Ag6 Ag3 Ag7 59.174(13) . . ?
Ag8 Ag3 Ag2 109.680(16) . . ?
Ag8 Ag3 Ag6 107.255(16) . . ?
Ag8 Ag3 Ag7 59.060(13) . . ?
S2 Ag3 Pt1 162.35(4) . . ?
S2 Ag3 Ag2 103.71(4) . . ?
S2 Ag3 Ag4 111.14(4) . . ?
S2 Ag3 Ag6 117.69(4) . . ?
S2 Ag3 Ag7 137.06(4) . . ?
S2 Ag3 Ag8 133.11(4) . . ?
Pt1 Ag4 Ag1 114.208(15) . . ?
Pt1 Ag4 Ag2 59.044(12) . . ?
Pt1 Ag4 Ag3 58.417(12) . . ?
Pt1 Ag4 Ag8 57.165(11) . . ?
Pt1 Ag4 Ag9 57.674(12) . . ?
Pt1 Ag4 Ag10 57.476(11) . . ?
Ag2 Ag4 Ag1 65.101(14) . . ?
Ag2 Ag4 Ag8 107.916(17) . . ?
Ag2 Ag4 Ag9 108.329(17) . . ?
Ag2 Ag4 Ag10 60.507(13) . . ?
Ag3 Ag4 Ag1 66.071(14) . . ?
Ag3 Ag4 Ag2 61.217(14) . . ?
Ag3 Ag4 Ag8 59.156(13) . . ?
Ag3 Ag4 Ag9 106.892(17) . . ?
Ag3 Ag4 Ag10 108.193(16) . . ?
Ag8 Ag4 Ag1 117.647(17) . . ?
Ag9 Ag4 Ag1 171.868(18) . . ?
Ag9 Ag4 Ag8 58.650(13) . . ?
Ag9 Ag4 Ag10 59.335(13) . . ?
Ag10 Ag4 Ag1 117.876(16) . . ?
Ag10 Ag4 Ag8 105.863(16) . . ?
S3 Ag4 Pt1 164.78(4) . . ?
S3 Ag4 Ag1 52.63(4) . . ?
S3 Ag4 Ag2 113.47(4) . . ?
S3 Ag4 Ag3 106.52(4) . . ?
S3 Ag4 Ag8 119.07(4) . . ?
S3 Ag4 Ag9 135.29(4) . . ?
S3 Ag4 Ag10 132.87(4) . . ?
Pt1 Ag5 Ag2 58.407(11) . . ?
Pt1 Ag5 Ag6 58.034(11) . . ?
Pt1 Ag5 Ag10 59.035(11) . . ?
Pt1 Ag5 Ag11 58.740(12) . . ?
Pt1 Ag5 Ag13 58.195(11) . . ?
Ag2 Ag5 Ag13 108.322(16) . . ?
Ag6 Ag5 Ag2 60.383(14) . . ?
Ag6 Ag5 Ag13 107.177(16) . . ?
Ag10 Ag5 Ag2 60.869(13) . . ?
Ag10 Ag5 Ag6 108.978(16) . . ?
Ag10 Ag5 Ag11 108.073(16) . . ?
Ag10 Ag5 Ag13 60.209(14) . . ?
Ag11 Ag5 Ag2 109.096(16) . . ?
Ag11 Ag5 Ag6 60.726(13) . . ?
Ag11 Ag5 Ag13 58.531(13) . . ?
P2 Ag5 Pt1 178.02(4) . . ?
P2 Ag5 Ag2 123.51(4) . . ?
P2 Ag5 Ag6 123.02(4) . . ?
P2 Ag5 Ag10 121.02(4) . . ?
P2 Ag5 Ag11 119.97(4) . . ?
P2 Ag5 Ag13 119.94(4) . . ?
Pt1 Ag6 Ag2 58.390(11) . . ?
Pt1 Ag6 Ag3 57.820(11) . . ?
Pt1 Ag6 Ag5 58.281(11) . . ?
Pt1 Ag6 Ag7 58.455(11) . . ?
Pt1 Ag6 Ag11 58.384(11) . . ?
Ag2 Ag6 Ag11 107.946(16) . . ?
Ag3 Ag6 Ag2 59.335(13) . . ?
Ag3 Ag6 Ag11 108.218(15) . . ?
Ag5 Ag6 Ag2 60.130(13) . . ?
Ag5 Ag6 Ag3 107.352(16) . . ?
Ag5 Ag6 Ag11 59.535(13) . . ?
Ag7 Ag6 Ag2 108.314(16) . . ?
Ag7 Ag6 Ag3 60.573(13) . . ?
Ag7 Ag6 Ag5 108.017(15) . . ?
Ag7 Ag6 Ag11 60.372(13) . . ?
P3 Ag6 Pt1 177.07(4) . . ?
P3 Ag6 Ag2 124.47(4) . . ?
P3 Ag6 Ag3 122.48(4) . . ?
P3 Ag6 Ag5 123.14(4) . . ?
P3 Ag6 Ag7 118.86(4) . . ?
P3 Ag6 Ag11 119.65(4) . . ?
Pt1 Ag7 Ag3 57.610(12) . . ?
Pt1 Ag7 Ag6 58.130(11) . . ?
Pt1 Ag7 Ag8 59.076(12) . . ?
Pt1 Ag7 Ag11 58.320(12) . . ?
Pt1 Ag7 Ag12 58.369(11) . . ?
Ag6 Ag7 Ag3 60.253(13) . . ?
Ag6 Ag7 Ag11 60.465(13) . . ?
Ag6 Ag7 Ag12 107.835(16) . . ?
Ag8 Ag7 Ag3 59.747(13) . . ?
Ag8 Ag7 Ag6 108.682(17) . . ?
Ag8 Ag7 Ag11 108.276(16) . . ?
Ag8 Ag7 Ag12 60.268(13) . . ?
Ag11 Ag7 Ag3 108.040(16) . . ?
Ag12 Ag7 Ag3 107.302(16) . . ?
Ag12 Ag7 Ag11 59.343(13) . . ?
P4 Ag7 Pt1 175.69(4) . . ?
P4 Ag7 Ag3 118.76(4) . . ?
P4 Ag7 Ag6 118.51(4) . . ?
P4 Ag7 Ag8 121.93(4) . . ?
P4 Ag7 Ag11 123.22(4) . . ?
P4 Ag7 Ag12 125.93(4) . . ?
Pt1 Ag8 Ag3 57.908(11) . . ?
Pt1 Ag8 Ag4 57.320(11) . . ?
Pt1 Ag8 Ag7 58.393(11) . . ?
Pt1 Ag8 Ag9 57.557(11) . . ?
Pt1 Ag8 Ag12 58.240(11) . . ?
Ag3 Ag8 Ag4 57.623(13) . . ?
Ag3 Ag8 Ag12 108.604(16) . . ?
Ag7 Ag8 Ag3 61.192(13) . . ?
Ag7 Ag8 Ag4 106.927(16) . . ?
Ag7 Ag8 Ag9 108.477(16) . . ?
Ag7 Ag8 Ag12 60.492(13) . . ?
Ag9 Ag8 Ag3 105.257(16) . . ?
Ag9 Ag8 Ag4 58.183(13) . . ?
Ag9 Ag8 Ag12 61.092(14) . . ?
Ag12 Ag8 Ag4 107.229(16) . . ?
P5 Ag8 Pt1 178.93(5) . . ?
P5 Ag8 Ag3 122.91(4) . . ?
P5 Ag8 Ag4 123.60(4) . . ?
P5 Ag8 Ag7 121.19(4) . . ?
P5 Ag8 Ag9 122.24(4) . . ?
P5 Ag8 Ag12 120.70(4) . . ?
Pt1 Ag9 Ag4 59.644(12) . . ?
Pt1 Ag9 Ag8 59.348(11) . . ?
Pt1 Ag9 Ag10 59.020(12) . . ?
Pt1 Ag9 Ag12 58.336(11) . . ?
Pt1 Ag9 Ag13 58.278(11) . . ?
Ag4 Ag9 Ag8 63.166(14) . . ?
Ag4 Ag9 Ag10 62.042(14) . . ?
Ag4 Ag9 Ag12 110.177(16) . . ?
Ag4 Ag9 Ag13 109.565(16) . . ?
Ag8 Ag9 Ag10 111.490(16) . . ?
Ag8 Ag9 Ag12 59.853(13) . . ?
Ag8 Ag9 Ag13 107.115(16) . . ?
Ag10 Ag9 Ag12 106.883(16) . . ?
Ag10 Ag9 Ag13 59.701(13) . . ?
Ag12 Ag9 Ag13 57.548(13) . . ?
P6 Ag9 Pt1 176.42(4) . . ?
P6 Ag9 Ag4 117.70(4) . . ?
P6 Ag9 Ag8 117.60(4) . . ?
P6 Ag9 Ag10 122.51(4) . . ?
P6 Ag9 Ag12 122.43(4) . . ?
P6 Ag9 Ag13 125.27(4) . . ?
Pt1 Ag10 Ag2 58.201(12) . . ?
Pt1 Ag10 Ag4 57.965(12) . . ?
Pt1 Ag10 Ag5 58.616(11) . . ?
Pt1 Ag10 Ag9 57.577(11) . . ?
Pt1 Ag10 Ag13 58.428(12) . . ?
Ag2 Ag10 Ag4 57.753(13) . . ?
Ag5 Ag10 Ag2 60.637(13) . . ?
Ag5 Ag10 Ag4 107.119(16) . . ?
Ag5 Ag10 Ag9 109.074(17) . . ?
Ag5 Ag10 Ag13 61.228(14) . . ?
Ag9 Ag10 Ag2 105.523(16) . . ?
Ag9 Ag10 Ag4 58.622(13) . . ?
Ag9 Ag10 Ag13 61.314(14) . . ?
Ag13 Ag10 Ag2 108.937(16) . . ?
Ag13 Ag10 Ag4 108.134(16) . . ?
P7 Ag10 Pt1 173.40(4) . . ?
P7 Ag10 Ag2 121.74(4) . . ?
P7 Ag10 Ag4 128.24(4) . . ?
P7 Ag10 Ag5 115.11(4) . . ?
P7 Ag10 Ag9 126.36(4) . . ?
P7 Ag10 Ag13 117.59(4) . . ?
Pt1 Ag11 Ag5 58.073(12) . . ?
Pt1 Ag11 Ag6 57.486(11) . . ?
Pt1 Ag11 Ag7 57.740(11) . . ?
Pt1 Ag11 Ag12 58.418(12) . . ?
Pt1 Ag11 Ag13 59.019(12) . . ?
Pt1 Ag11 Ag14 114.424(15) . . ?
Ag5 Ag11 Ag6 59.740(13) . . ?
Ag5 Ag11 Ag7 107.215(16) . . ?
Ag5 Ag11 Ag14 120.246(17) . . ?
Ag6 Ag11 Ag14 171.260(18) . . ?
Ag7 Ag11 Ag6 59.163(13) . . ?
Ag7 Ag11 Ag14 114.572(16) . . ?
Ag12 Ag11 Ag5 108.011(17) . . ?
Ag12 Ag11 Ag6 107.309(16) . . ?
Ag12 Ag11 Ag7 59.985(13) . . ?
Ag12 Ag11 Ag14 64.056(13) . . ?
Ag13 Ag11 Ag5 61.430(14) . . ?
Ag13 Ag11 Ag6 108.687(17) . . ?
Ag13 Ag11 Ag7 107.609(16) . . ?
Ag13 Ag11 Ag12 59.200(13) . . ?
Ag13 Ag11 Ag14 66.327(14) . . ?
S4 Ag11 Pt1 163.30(4) . . ?
S4 Ag11 Ag5 134.96(4) . . ?
S4 Ag11 Ag6 135.05(4) . . ?
S4 Ag11 Ag7 115.65(4) . . ?
S4 Ag11 Ag12 104.88(4) . . ?
S4 Ag11 Ag13 114.53(4) . . ?
S4 Ag11 Ag14 52.10(4) . . ?
Pt1 Ag12 Ag7 58.067(11) . . ?
Pt1 Ag12 Ag8 58.610(12) . . ?
Pt1 Ag12 Ag9 56.959(11) . . ?
Pt1 Ag12 Ag11 58.704(12) . . ?
Pt1 Ag12 Ag13 59.301(12) . . ?
Pt1 Ag12 Ag14 115.048(15) . . ?
Ag7 Ag12 Ag9 105.899(16) . . ?
Ag7 Ag12 Ag14 115.505(16) . . ?
Ag8 Ag12 Ag7 59.240(13) . . ?
Ag8 Ag12 Ag9 59.055(14) . . ?
Ag8 Ag12 Ag14 172.981(17) . . ?
Ag9 Ag12 Ag14 121.171(17) . . ?
Ag11 Ag12 Ag7 60.672(13) . . ?
Ag11 Ag12 Ag8 108.519(16) . . ?
Ag11 Ag12 Ag9 107.681(16) . . ?
Ag11 Ag12 Ag14 64.502(13) . . ?
Ag13 Ag12 Ag7 108.583(16) . . ?
Ag13 Ag12 Ag8 109.696(17) . . ?
Ag13 Ag12 Ag9 61.505(14) . . ?
Ag13 Ag12 Ag11 59.731(13) . . ?
Ag13 Ag12 Ag14 66.663(14) . . ?
S5 Ag12 Pt1 163.23(4) . . ?
S5 Ag12 Ag7 134.74(4) . . ?
S5 Ag12 Ag8 134.52(4) . . ?
S5 Ag12 Ag9 117.10(4) . . ?
S5 Ag12 Ag11 114.64(4) . . ?
S5 Ag12 Ag13 103.93(4) . . ?
S5 Ag12 Ag14 52.34(4) . . ?
Pt1 Ag13 Ag5 57.619(11) . . ?
Pt1 Ag13 Ag9 56.711(11) . . ?
Pt1 Ag13 Ag10 58.253(12) . . ?
Pt1 Ag13 Ag11 59.100(12) . . ?
Pt1 Ag13 Ag12 59.088(12) . . ?
Ag5 Ag13 Ag9 105.171(16) . . ?
Ag10 Ag13 Ag5 58.563(13) . . ?
Ag10 Ag13 Ag9 58.985(14) . . ?
Ag11 Ag13 Ag5 60.038(13) . . ?
Ag11 Ag13 Ag9 108.277(16) . . ?
Ag11 Ag13 Ag10 107.960(16) . . ?
Ag12 Ag13 Ag5 108.380(16) . . ?
Ag12 Ag13 Ag9 60.948(14) . . ?
Ag12 Ag13 Ag10 109.075(17) . . ?
Ag12 Ag13 Ag11 61.069(14) . . ?
S6 Ag13 Pt1 160.38(4) . . ?
S6 Ag13 Ag5 116.81(4) . . ?
S6 Ag13 Ag9 136.78(4) . . ?
S6 Ag13 Ag10 137.90(4) . . ?
S6 Ag13 Ag11 101.41(4) . . ?
S6 Ag13 Ag12 111.36(4) . . ?
Ag12 Ag14 Ag11 51.442(12) . . ?
S4 Ag14 Ag11 46.26(3) . . ?
S4 Ag14 Ag12 89.29(3) . . ?
S4 Ag14 S5 119.10(5) . . ?
S4 Ag14 S6 111.01(5) . . ?
S5 Ag14 Ag11 96.30(3) . . ?
S5 Ag14 Ag12 46.44(3) . . ?
S5 Ag14 S6 110.60(5) . . ?
S6 Ag14 Ag11 85.57(3) . . ?
S6 Ag14 Ag12 92.95(3) . . ?
P8 Ag14 Ag11 149.59(5) . . ?
P8 Ag14 Ag12 149.81(5) . . ?
P8 Ag14 S4 103.53(6) . . ?
P8 Ag14 S5 104.28(6) . . ?
P8 Ag14 S6 107.20(5) . . ?
Ag2 S1 Ag1 81.75(4) . . ?
C1 S1 Ag1 104.9(2) . . ?
C1 S1 Ag2 109.0(2) . . ?
Ag3 S2 Ag1 83.77(5) . . ?
C7 S2 Ag1 96.7(2) . . ?
C7 S2 Ag3 112.2(2) . . ?
Ag4 S3 Ag1 80.94(5) . . ?
C13 S3 Ag1 98.1(2) . . ?
C13 S3 Ag4 110.7(2) . . ?
Ag11 S4 Ag14 81.63(5) . . ?
C19 S4 Ag11 114.3(2) . . ?
C19 S4 Ag14 96.8(2) . . ?
Ag12 S5 Ag14 81.22(4) . . ?
C25 S5 Ag12 109.8(2) . . ?
C25 S5 Ag14 103.1(2) . . ?
Ag13 S6 Ag14 83.47(4) . . ?
C31 S6 Ag13 110.0(2) . . ?
C31 S6 Ag14 98.0(2) . . ?
C37 P1 Ag1 114.1(2) . . ?
C37 P1 C43 104.2(3) . . ?
C43 P1 Ag1 113.5(2) . . ?
C49 P1 Ag1 117.1(2) . . ?
C49 P1 C37 102.4(3) . . ?
C49 P1 C43 104.0(3) . . ?
C55 P2 Ag5 114.9(2) . . ?
C55 P2 C61 104.3(3) . . ?
C55 P2 C67 105.3(3) . . ?
C61 P2 Ag5 112.04(19) . . ?
C61 P2 C67 101.5(3) . . ?
C67 P2 Ag5 117.28(19) . . ?
C73 P3 Ag6 114.52(19) . . ?
C73 P3 C85 100.3(3) . . ?
C79 P3 Ag6 113.99(19) . . ?
C79 P3 C73 103.0(3) . . ?
C79 P3 C85 107.0(3) . . ?
C85 P3 Ag6 116.33(19) . . ?
C91 P4 Ag7 110.5(2) . . ?
C91 P4 C97 105.2(3) . . ?
C91 P4 C103 102.1(3) . . ?
C97 P4 Ag7 117.8(2) . . ?
C103 P4 Ag7 118.0(2) . . ?
C103 P4 C97 101.5(3) . . ?
C109 P5 Ag8 117.4(2) . . ?
C109 P5 C115 103.9(3) . . ?
C115 P5 Ag8 115.06(18) . . ?
C121 P5 Ag8 112.4(2) . . ?
C121 P5 C109 104.0(3) . . ?
C121 P5 C115 102.3(3) . . ?
C127 P6 Ag9 113.7(2) . . ?
C133 P6 Ag9 113.01(19) . . ?
C133 P6 C127 102.8(3) . . ?
C133 P6 C139 103.3(3) . . ?
C139 P6 Ag9 117.5(2) . . ?
C139 P6 C127 104.9(3) . . ?
C145 P7 Ag10 114.7(2) . . ?
C151 P7 Ag10 115.3(2) . . ?
C151 P7 C145 104.8(3) . . ?
C157 P7 Ag10 114.6(2) . . ?
C157 P7 C145 104.1(3) . . ?
C157 P7 C151 101.8(3) . . ?
C163 P8 Ag14 117.1(2) . . ?
C163 P8 C169 101.6(3) . . ?
C163 P8 C175 103.8(4) . . ?
C169 P8 Ag14 116.4(3) . . ?
C169 P8 C175 103.6(3) . . ?
C175 P8 Ag14 112.5(2) . . ?
C2 C1 S1 122.2(5) . . ?
C2 C1 C6 116.2(6) . . ?
C6 C1 S1 121.6(5) . . ?
C1 C2 Cl1 120.2(5) . . ?
C1 C2 C3 121.9(7) . . ?
C3 C2 Cl1 117.9(6) . . ?
C2 C3 H3 120.5 . . ?
C4 C3 C2 118.9(7) . . ?
C4 C3 H3 120.5 . . ?
C3 C4 F1 119.1(7) . . ?
C3 C4 C5 122.6(7) . . ?
C5 C4 F1 118.3(8) . . ?
C4 C5 H5 120.9 . . ?
C4 C5 C6 118.1(7) . . ?
C6 C5 H5 120.9 . . ?
C1 C6 H6 118.8 . . ?
C5 C6 C1 122.3(6) . . ?
C5 C6 H6 118.8 . . ?
C8 C7 S2 120.5(5) . . ?
C12 C7 S2 123.4(5) . . ?
C12 C7 C8 116.1(6) . . ?
C7 C8 Cl18 120.3(6) . . ?
C9 C8 Cl18 117.4(6) . . ?
C9 C8 C7 122.2(8) . . ?
C8 C9 H9 120.5 . . ?
C10 C9 C8 119.1(7) . . ?
C10 C9 H9 120.5 . . ?
F2 C10 C11 117.9(8) . . ?
C9 C10 F2 119.7(7) . . ?
C9 C10 C11 122.4(7) . . ?
C10 C11 H11 121.4 . . ?
C10 C11 C12 117.1(7) . . ?
C12 C11 H11 121.4 . . ?
C7 C12 C11 123.1(7) . . ?
C7 C12 H12 118.4 . . ?
C11 C12 H12 118.4 . . ?
C14 C13 S3 123.2(6) . . ?
C14 C13 C18 114.5(7) . . ?
C18 C13 S3 122.2(5) . . ?
C13 C14 Cl3 119.2(7) . . ?
C13 C14 C15 124.1(9) . . ?
C15 C14 Cl3 116.7(7) . . ?
C14 C15 H15 121.3 . . ?
C16 C15 C14 117.3(8) . . ?
C16 C15 H15 121.3 . . ?
C15 C16 F3 117.2(9) . . ?
C15 C16 C17 122.8(8) . . ?
C17 C16 F3 120.0(10) . . ?
C16 C17 H17 121.3 . . ?
C16 C17 C18 117.4(9) . . ?
C18 C17 H17 121.3 . . ?
C13 C18 H18 118.1 . . ?
C17 C18 C13 123.9(7) . . ?
C17 C18 H18 118.1 . . ?
C20 C19 S4 120.3(5) . . ?
C24 C19 S4 123.5(5) . . ?
C24 C19 C20 116.1(6) . . ?
C19 C20 Cl4 121.5(5) . . ?
C21 C20 Cl4 116.3(6) . . ?
C21 C20 C19 122.2(7) . . ?
C20 C21 H21 121.3 . . ?
C22 C21 C20 117.5(7) . . ?
C22 C21 H21 121.3 . . ?
F4 C22 C23 118.5(8) . . ?
C21 C22 F4 118.3(8) . . ?
C21 C22 C23 123.2(7) . . ?
C22 C23 H23 121.2 . . ?
C24 C23 C22 117.6(7) . . ?
C24 C23 H23 121.2 . . ?
C19 C24 H24 118.3 . . ?
C23 C24 C19 123.3(7) . . ?
C23 C24 H24 118.3 . . ?
C26 C25 S5 120.9(5) . . ?
C26 C25 C30 116.9(6) . . ?
C30 C25 S5 122.1(5) . . ?
C25 C26 Cl5 120.8(6) . . ?
C27 C26 Cl5 116.9(6) . . ?
C27 C26 C25 122.3(7) . . ?
C26 C27 H27 121.1 . . ?
C28 C27 C26 117.9(7) . . ?
C28 C27 H27 121.1 . . ?
F5 C28 C29 118.4(8) . . ?
C27 C28 F5 118.3(8) . . ?
C27 C28 C29 123.2(7) . . ?
C28 C29 H29 121.2 . . ?
C28 C29 C30 117.6(7) . . ?
C30 C29 H29 121.2 . . ?
C25 C30 H30 119.0 . . ?
C29 C30 C25 122.0(7) . . ?
C29 C30 H30 119.0 . . ?
C32 C31 S6 121.2(5) . . ?
C32 C31 C36 116.2(5) . . ?
C36 C31 S6 122.6(4) . . ?
C31 C32 Cl6 121.2(5) . . ?
C33 C32 Cl6 116.8(5) . . ?
C33 C32 C31 121.9(6) . . ?
C32 C33 H33 120.7 . . ?
C34 C33 C32 118.5(6) . . ?
C34 C33 H33 120.7 . . ?
C33 C34 F6 118.8(6) . . ?
C33 C34 C35 122.7(6) . . ?
C35 C34 F6 118.5(6) . . ?
C34 C35 H35 121.1 . . ?
C34 C35 C36 117.8(6) . . ?
C36 C35 H35 121.1 . . ?
C31 C36 H36 118.6 . . ?
C35 C36 C31 122.9(6) . . ?
C35 C36 H36 118.6 . . ?
C38 C37 P1 117.4(6) . . ?
C38 C37 C42 118.6(7) . . ?
C42 C37 P1 124.0(6) . . ?
C37 C38 H38 119.8 . . ?
C37 C38 C39 120.4(8) . . ?
C39 C38 H38 119.8 . . ?
C38 C39 H39 120.0 . . ?
C40 C39 C38 120.0(8) . . ?
C40 C39 H39 120.0 . . ?
C39 C40 H40 119.7 . . ?
C39 C40 C41 120.6(8) . . ?
C41 C40 H40 119.7 . . ?
C40 C41 H41 120.1 . . ?
C40 C41 C42 119.9(8) . . ?
C42 C41 H41 120.1 . . ?
C37 C42 C41 120.6(8) . . ?
C37 C42 H42 119.7 . . ?
C41 C42 H42 119.7 . . ?
C44 C43 P1 118.3(5) . . ?
C44 C43 C48 118.8(7) . . ?
C48 C43 P1 122.8(6) . . ?
C43 C44 H44 119.3 . . ?
C43 C44 C45 121.3(7) . . ?
C45 C44 H44 119.3 . . ?
C44 C45 H45 119.7 . . ?
C46 C45 C44 120.5(8) . . ?
C46 C45 H45 119.7 . . ?
C45 C46 H46 120.1 . . ?
C45 C46 C47 119.8(8) . . ?
C47 C46 H46 120.1 . . ?
C46 C47 H47 120.4 . . ?
C48 C47 C46 119.3(8) . . ?
C48 C47 H47 120.4 . . ?
C43 C48 H48 119.9 . . ?
C47 C48 C43 120.2(8) . . ?
C47 C48 H48 119.9 . . ?
C50 C49 P1 124.6(7) . . ?
C54 C49 P1 117.2(6) . . ?
C54 C49 C50 118.2(8) . . ?
C49 C50 H50 120.1 . . ?
C49 C50 C51 119.8(10) . . ?
C51 C50 H50 120.1 . . ?
C50 C51 H51 120.1 . . ?
C52 C51 C50 119.8(10) . . ?
C52 C51 H51 120.1 . . ?
C51 C52 H52 120.0 . . ?
C53 C52 C51 119.9(9) . . ?
C53 C52 H52 120.0 . . ?
C52 C53 H53 119.0 . . ?
C52 C53 C54 122.0(10) . . ?
C54 C53 H53 119.0 . . ?
C49 C54 H54 119.9 . . ?
C53 C54 C49 120.1(9) . . ?
C53 C54 H54 119.9 . . ?
C56 C55 P2 121.4(5) . . ?
C60 C55 P2 119.8(5) . . ?
C60 C55 C56 118.8(6) . . ?
C55 C56 H56 119.8 . . ?
C57 C56 C55 120.4(7) . . ?
C57 C56 H56 119.8 . . ?
C56 C57 H57 119.9 . . ?
C58 C57 C56 120.3(7) . . ?
C58 C57 H57 119.9 . . ?
C57 C58 H58 119.9 . . ?
C59 C58 C57 120.2(7) . . ?
C59 C58 H58 119.9 . . ?
C58 C59 H59 119.9 . . ?
C58 C59 C60 120.1(7) . . ?
C60 C59 H59 119.9 . . ?
C55 C60 C59 120.2(6) . . ?
C55 C60 H60 119.9 . . ?
C59 C60 H60 119.9 . . ?
C62 C61 P2 122.9(5) . . ?
C66 C61 P2 119.3(5) . . ?
C66 C61 C62 117.8(6) . . ?
C61 C62 H62 119.8 . . ?
C63 C62 C61 120.3(6) . . ?
C63 C62 H62 119.8 . . ?
C62 C63 H63 119.9 . . ?
C64 C63 C62 120.2(6) . . ?
C64 C63 H63 119.9 . . ?
C63 C64 H64 120.0 . . ?
C65 C64 C63 120.0(7) . . ?
C65 C64 H64 120.0 . . ?
C64 C65 H65 120.0 . . ?
C66 C65 C64 120.1(7) . . ?
C66 C65 H65 120.0 . . ?
C61 C66 H66 119.2 . . ?
C65 C66 C61 121.5(6) . . ?
C65 C66 H66 119.2 . . ?
C68 C67 P2 117.9(5) . . ?
C68 C67 C72 118.4(6) . . ?
C72 C67 P2 123.5(5) . . ?
C67 C68 H68 119.7 . . ?
C67 C68 C69 120.6(7) . . ?
C69 C68 H68 119.7 . . ?
C68 C69 H69 120.2 . . ?
C70 C69 C68 119.6(8) . . ?
C70 C69 H69 120.2 . . ?
C69 C70 H70 119.1 . . ?
C71 C70 C69 121.7(7) . . ?
C71 C70 H70 119.1 . . ?
C70 C71 H71 120.1 . . ?
C70 C71 C72 119.9(7) . . ?
C72 C71 H71 120.1 . . ?
C67 C72 C71 119.7(7) . . ?
C67 C72 H72 120.1 . . ?
C71 C72 H72 120.1 . . ?
C74 C73 P3 117.8(5) . . ?
C74 C73 C78 119.1(6) . . ?
C78 C73 P3 123.1(5) . . ?
C73 C74 H74 119.6 . . ?
C73 C74 C75 120.8(6) . . ?
C75 C74 H74 119.6 . . ?
C74 C75 H75 120.4 . . ?
C76 C75 C74 119.2(7) . . ?
C76 C75 H75 120.4 . . ?
C75 C76 H76 119.6 . . ?
C77 C76 C75 120.7(7) . . ?
C77 C76 H76 119.6 . . ?
C76 C77 H77 119.9 . . ?
C76 C77 C78 120.2(7) . . ?
C78 C77 H77 119.9 . . ?
C73 C78 H78 120.1 . . ?
C77 C78 C73 119.8(7) . . ?
C77 C78 H78 120.1 . . ?
C80 C79 P3 117.1(5) . . ?
C84 C79 P3 124.2(5) . . ?
C84 C79 C80 118.5(6) . . ?
C79 C80 H80 119.4 . . ?
C79 C80 C81 121.1(6) . . ?
C81 C80 H80 119.4 . . ?
C80 C81 H81 120.6 . . ?
C82 C81 C80 118.8(7) . . ?
C82 C81 H81 120.6 . . ?
C81 C82 H82 119.4 . . ?
C83 C82 C81 121.1(7) . . ?
C83 C82 H82 119.4 . . ?
C82 C83 H83 120.2 . . ?
C82 C83 C84 119.7(7) . . ?
C84 C83 H83 120.2 . . ?
C79 C84 C83 120.7(7) . . ?
C79 C84 H84 119.7 . . ?
C83 C84 H84 119.7 . . ?
C86 C85 P3 122.0(5) . . ?
C90 C85 P3 119.2(4) . . ?
C90 C85 C86 118.7(6) . . ?
C85 C86 H86 119.8 . . ?
C87 C86 C85 120.4(6) . . ?
C87 C86 H86 119.8 . . ?
C86 C87 H87 120.1 . . ?
C88 C87 C86 119.8(6) . . ?
C88 C87 H87 120.1 . . ?
C87 C88 H88 120.0 . . ?
C87 C88 C89 120.0(6) . . ?
C89 C88 H88 120.0 . . ?
C88 C89 H89 120.2 . . ?
C90 C89 C88 119.6(6) . . ?
C90 C89 H89 120.2 . . ?
C85 C90 H90 119.3 . . ?
C89 C90 C85 121.4(6) . . ?
C89 C90 H90 119.3 . . ?
C92 C91 P4 118.1(5) . . ?
C96 C91 P4 124.1(5) . . ?
C96 C91 C92 117.8(6) . . ?
C91 C92 H92 119.4 . . ?
C93 C92 C91 121.3(6) . . ?
C93 C92 H92 119.4 . . ?
C92 C93 H93 120.3 . . ?
C94 C93 C92 119.3(6) . . ?
C94 C93 H93 120.3 . . ?
C93 C94 H94 119.7 . . ?
C95 C94 C93 120.6(6) . . ?
C95 C94 H94 119.7 . . ?
C94 C95 H95 120.1 . . ?
C94 C95 C96 119.8(6) . . ?
C96 C95 H95 120.1 . . ?
C91 C96 H96 119.5 . . ?
C95 C96 C91 121.0(6) . . ?
C95 C96 H96 119.5 . . ?
C98 C97 P4 118.6(5) . . ?
C98 C97 C102 119.3(6) . . ?
C102 C97 P4 122.1(5) . . ?
C97 C98 H98 120.5 . . ?
C99 C98 C97 119.1(7) . . ?
C99 C98 H98 120.5 . . ?
C98 C99 H99 119.4 . . ?
C100 C99 C98 121.2(7) . . ?
C100 C99 H99 119.4 . . ?
C99 C100 H100 120.0 . . ?
C101 C100 C99 120.1(7) . . ?
C101 C100 H100 120.0 . . ?
C100 C101 H101 120.0 . . ?
C100 C101 C102 120.0(7) . . ?
C102 C101 H101 120.0 . . ?
C97 C102 H102 119.9 . . ?
C101 C102 C97 120.2(6) . . ?
C101 C102 H102 119.9 . . ?
C104 C103 P4 122.9(5) . . ?
C108 C103 P4 117.7(5) . . ?
C108 C103 C104 119.1(6) . . ?
C103 C104 H104 120.4 . . ?
C105 C104 C103 119.2(7) . . ?
C105 C104 H104 120.4 . . ?
C104 C105 H105 119.5 . . ?
C106 C105 C104 121.0(8) . . ?
C106 C105 H105 119.5 . . ?
C105 C106 H106 119.9 . . ?
C105 C106 C107 120.2(7) . . ?
C107 C106 H106 119.9 . . ?
C106 C107 H107 119.8 . . ?
C106 C107 C108 120.4(8) . . ?
C108 C107 H107 119.8 . . ?
C103 C108 C107 120.1(7) . . ?
C103 C108 H108 120.0 . . ?
C107 C108 H108 120.0 . . ?
C110 C109 P5 122.0(5) . . ?
C114 C109 P5 118.0(5) . . ?
C114 C109 C110 120.0(6) . . ?
C109 C110 H110 120.3 . . ?
C109 C110 C111 119.5(7) . . ?
C111 C110 H110 120.3 . . ?
C110 C111 H111 119.5 . . ?
C112 C111 C110 120.9(7) . . ?
C112 C111 H111 119.5 . . ?
C111 C112 H112 120.0 . . ?
C111 C112 C113 120.0(7) . . ?
C113 C112 H112 120.0 . . ?
C112 C113 H113 120.2 . . ?
C112 C113 C114 119.7(7) . . ?
C114 C113 H113 120.2 . . ?
C109 C114 C113 119.8(6) . . ?
C109 C114 H114 120.1 . . ?
C113 C114 H114 120.1 . . ?
C116 C115 P5 122.5(5) . . ?
C120 C115 P5 118.9(5) . . ?
C120 C115 C116 118.6(6) . . ?
C115 C116 H116 119.8 . . ?
C117 C116 C115 120.4(6) . . ?
C117 C116 H116 119.8 . . ?
C116 C117 H117 120.1 . . ?
C118 C117 C116 119.8(7) . . ?
C118 C117 H117 120.1 . . ?
C117 C118 H118 119.8 . . ?
C117 C118 C119 120.3(7) . . ?
C119 C118 H118 119.8 . . ?
C118 C119 H119 120.1 . . ?
C120 C119 C118 119.9(7) . . ?
C120 C119 H119 120.1 . . ?
C115 C120 H120 119.5 . . ?
C119 C120 C115 120.9(6) . . ?
C119 C120 H120 119.5 . . ?
C122 C121 P5 123.0(6) . . ?
C126 C121 P5 117.4(5) . . ?
C126 C121 C122 119.5(6) . . ?
C121 C122 H122 120.6 . . ?
C121 C122 C123 118.8(7) . . ?
C123 C122 H122 120.6 . . ?
C122 C123 H123 119.3 . . ?
C124 C123 C122 121.3(7) . . ?
C124 C123 H123 119.3 . . ?
C123 C124 H124 120.0 . . ?
C123 C124 C125 120.0(8) . . ?
C125 C124 H124 120.0 . . ?
C124 C125 H125 120.5 . . ?
C126 C125 C124 119.1(8) . . ?
C126 C125 H125 120.5 . . ?
C121 C126 C125 121.3(7) . . ?
C121 C126 H126 119.4 . . ?
C125 C126 H126 119.4 . . ?
C128 C127 P6 117.8(5) . . ?
C128 C127 C132 118.2(6) . . ?
C132 C127 P6 124.0(6) . . ?
C127 C128 H128 119.1 . . ?
C129 C128 C127 121.9(7) . . ?
C129 C128 H128 119.1 . . ?
C128 C129 H129 120.6 . . ?
C130 C129 C128 118.8(8) . . ?
C130 C129 H129 120.6 . . ?
C129 C130 H130 119.5 . . ?
C131 C130 C129 121.1(8) . . ?
C131 C130 H130 119.5 . . ?
C130 C131 H131 119.9 . . ?
C130 C131 C132 120.3(7) . . ?
C132 C131 H131 119.9 . . ?
C127 C132 C131 119.7(7) . . ?
C127 C132 H132 120.2 . . ?
C131 C132 H132 120.2 . . ?
C134 C133 P6 123.1(5) . . ?
C138 C133 P6 118.3(5) . . ?
C138 C133 C134 118.5(6) . . ?
C133 C134 H134 119.4 . . ?
C135 C134 C133 121.2(6) . . ?
C135 C134 H134 119.4 . . ?
C134 C135 H135 120.3 . . ?
C136 C135 C134 119.4(7) . . ?
C136 C135 H135 120.3 . . ?
C135 C136 H136 119.7 . . ?
C137 C136 C135 120.7(7) . . ?
C137 C136 H136 119.7 . . ?
C136 C137 H137 119.3 . . ?
C136 C137 C138 121.4(7) . . ?
C138 C137 H137 119.3 . . ?
C133 C138 H138 120.6 . . ?
C137 C138 C133 118.8(7) . . ?
C137 C138 H138 120.6 . . ?
C140 C139 P6 122.4(5) . . ?
C144 C139 P6 119.1(5) . . ?
C144 C139 C140 118.5(7) . . ?
C139 C140 H140 119.4 . . ?
C141 C140 C139 121.2(8) . . ?
C141 C140 H140 119.4 . . ?
C140 C141 H141 119.6 . . ?
C140 C141 C142 120.8(8) . . ?
C142 C141 H141 119.6 . . ?
C141 C142 H142 120.2 . . ?
C141 C142 C143 119.6(8) . . ?
C143 C142 H142 120.2 . . ?
C142 C143 H143 120.5 . . ?
C142 C143 C144 119.0(8) . . ?
C144 C143 H143 120.5 . . ?
C139 C144 C143 120.9(7) . . ?
C139 C144 H144 119.6 . . ?
C143 C144 H144 119.6 . . ?
C146 C145 P7 118.2(5) . . ?
C146 C145 C150 118.6(7) . . ?
C150 C145 P7 123.2(6) . . ?
C145 C146 H146 119.2 . . ?
C145 C146 C147 121.6(7) . . ?
C147 C146 H146 119.2 . . ?
C146 C147 H147 120.9 . . ?
C148 C147 C146 118.2(7) . . ?
C148 C147 H147 120.9 . . ?
C147 C148 H148 119.4 . . ?
C149 C148 C147 121.3(7) . . ?
C149 C148 H148 119.4 . . ?
C148 C149 H149 119.9 . . ?
C148 C149 C150 120.3(7) . . ?
C150 C149 H149 119.9 . . ?
C145 C150 C149 120.0(7) . . ?
C145 C150 H150 120.0 . . ?
C149 C150 H150 120.0 . . ?
C152 C151 P7 117.5(5) . . ?
C152 C151 C156 119.2(6) . . ?
C156 C151 P7 123.3(5) . . ?
C151 C152 H152 120.3 . . ?
C153 C152 C151 119.5(7) . . ?
C153 C152 H152 120.3 . . ?
C152 C153 H153 119.6 . . ?
C154 C153 C152 120.7(8) . . ?
C154 C153 H153 119.6 . . ?
C153 C154 H154 120.0 . . ?
C153 C154 C155 120.0(8) . . ?
C155 C154 H154 120.0 . . ?
C154 C155 H155 119.9 . . ?
C156 C155 C154 120.2(8) . . ?
C156 C155 H155 119.9 . . ?
C151 C156 H156 119.8 . . ?
C155 C156 C151 120.3(7) . . ?
C155 C156 H156 119.8 . . ?
C158 C157 P7 124.5(6) . . ?
C158 C157 C162 117.4(7) . . ?
C162 C157 P7 118.1(5) . . ?
C157 C158 H158 119.6 . . ?
C157 C158 C159 120.9(8) . . ?
C159 C158 H158 119.6 . . ?
C158 C159 H159 120.0 . . ?
C160 C159 C158 120.0(8) . . ?
C160 C159 H159 120.0 . . ?
C159 C160 H160 119.8 . . ?
C161 C160 C159 120.4(8) . . ?
C161 C160 H160 119.8 . . ?
C160 C161 H161 119.6 . . ?
C160 C161 C162 120.8(9) . . ?
C162 C161 H161 119.6 . . ?
C157 C162 H162 119.8 . . ?
C161 C162 C157 120.5(8) . . ?
C161 C162 H162 119.8 . . ?
C164 C163 P8 125.0(7) . . ?
C164 C163 C168 117.8(8) . . ?
C168 C163 P8 117.2(6) . . ?
C163 C164 H164 119.7 . . ?
C163 C164 C165 120.6(10) . . ?
C165 C164 H164 119.7 . . ?
C164 C165 H165 120.3 . . ?
C166 C165 C164 119.5(11) . . ?
C166 C165 H165 120.3 . . ?
C165 C166 H166 119.5 . . ?
C167 C166 C165 121.0(10) . . ?
C167 C166 H166 119.5 . . ?
C166 C167 H167 120.1 . . ?
C166 C167 C168 119.7(10) . . ?
C168 C167 H167 120.1 . . ?
C163 C168 H168 119.4 . . ?
C167 C168 C163 121.2(9) . . ?
C167 C168 H168 119.4 . . ?
C170 C169 P8 117.3(6) . . ?
C170 C169 C174 119.1(7) . . ?
C174 C169 P8 123.6(7) . . ?
C169 C170 H170 120.2 . . ?
C169 C170 C171 119.6(8) . . ?
C171 C170 H170 120.2 . . ?
C170 C171 H171 119.9 . . ?
C172 C171 C170 120.3(9) . . ?
C172 C171 H171 119.9 . . ?
C171 C172 H172 119.5 . . ?
C171 C172 C173 121.1(9) . . ?
C173 C172 H172 119.5 . . ?
C172 C173 H173 120.1 . . ?
C172 C173 C174 119.7(9) . . ?
C174 C173 H173 120.1 . . ?
C169 C174 H174 119.9 . . ?
C173 C174 C169 120.2(9) . . ?
C173 C174 H174 119.9 . . ?
C176 C175 P8 123.3(7) . . ?
C176 C175 C180 120.0(8) . . ?
C180 C175 P8 116.7(6) . . ?
C175 C176 H176 120.4 . . ?
C175 C176 C177 119.2(9) . . ?
C177 C176 H176 120.4 . . ?
C176 C177 H177 120.0 . . ?
C178 C177 C176 120.0(9) . . ?
C178 C177 H177 120.0 . . ?
C177 C178 H178 119.9 . . ?
C179 C178 C177 120.2(9) . . ?
C179 C178 H178 119.9 . . ?
C178 C179 H179 119.7 . . ?
C178 C179 C180 120.5(9) . . ?
C180 C179 H179 119.7 . . ?
C175 C180 H180 120.0 . . ?
C179 C180 C175 120.0(8) . . ?
C179 C180 H180 120.0 . . ?

loop_
_geom_bond_atom_site_label_1
_geom_bond_atom_site_label_2
_geom_bond_distance
_geom_bond_site_symmetry_2
_geom_bond_publ_flag
Pt1 Ag2 2.7653(4) . ?
Pt1 Ag3 2.7386(4) . ?
Pt1 Ag4 2.7737(5) . ?
Pt1 Ag5 2.7466(4) . ?
Pt1 Ag6 2.7393(4) . ?
Pt1 Ag7 2.7489(4) . ?
Pt1 Ag8 2.7689(4) . ?
Pt1 Ag9 2.7162(4) . ?
Pt1 Ag10 2.7588(4) . ?
Pt1 Ag11 2.7663(4) . ?
Pt1 Ag12 2.7579(4) . ?
Pt1 Ag13 2.7640(4) . ?
Ag1 Ag2 3.3421(6) . ?
Ag1 Ag4 3.3270(6) . ?
Ag1 S1 2.6538(15) . ?
Ag1 S2 2.6504(16) . ?
Ag1 S3 2.6775(16) . ?
Ag1 P1 2.5492(17) . ?
Ag2 Ag3 2.8891(6) . ?
Ag2 Ag4 2.8371(5) . ?
Ag2 Ag5 2.9132(6) . ?
Ag2 Ag6 2.9206(6) . ?
Ag2 Ag10 2.9198(5) . ?
Ag2 S1 2.4476(15) . ?
Ag3 Ag4 2.8371(6) . ?
Ag3 Ag6 2.9164(5) . ?
Ag3 Ag7 2.9257(6) . ?
Ag3 Ag8 2.8842(5) . ?
Ag3 S2 2.4133(14) . ?
Ag4 Ag8 2.9990(6) . ?
Ag4 Ag9 2.8559(6) . ?
Ag4 Ag10 2.9547(6) . ?
Ag4 S3 2.4407(15) . ?
Ag5 Ag6 2.8943(5) . ?
Ag5 Ag10 2.8499(5) . ?
Ag5 Ag11 2.8882(6) . ?
Ag5 Ag13 2.9278(5) . ?
Ag5 P2 2.4490(14) . ?
Ag6 Ag7 2.8845(5) . ?
Ag6 Ag11 2.9229(5) . ?
Ag6 P3 2.4488(14) . ?
Ag7 Ag8 2.8638(5) . ?
Ag7 Ag11 2.9202(5) . ?
Ag7 Ag12 2.9004(5) . ?
Ag7 P4 2.4502(15) . ?
Ag8 Ag9 2.8702(5) . ?
Ag8 Ag12 2.8939(6) . ?
Ag8 P5 2.4652(14) . ?
Ag9 Ag10 2.8773(5) . ?
Ag9 Ag12 2.9296(6) . ?
Ag9 Ag13 2.9453(6) . ?
Ag9 P6 2.4255(14) . ?
Ag10 Ag13 2.8987(6) . ?
Ag10 P7 2.4581(15) . ?
Ag11 Ag12 2.8814(5) . ?
Ag11 Ag13 2.8434(5) . ?
Ag11 Ag14 3.3259(6) . ?
Ag11 S4 2.4288(15) . ?
Ag12 Ag13 2.8279(5) . ?
Ag12 Ag14 3.3134(6) . ?
Ag12 S5 2.4297(15) . ?
Ag13 S6 2.4387(14) . ?
Ag14 S4 2.6527(15) . ?
Ag14 S5 2.6541(16) . ?
Ag14 S6 2.6611(15) . ?
Ag14 P8 2.5410(18) . ?
Cl1 C2 1.735(8) . ?
Cl3 C14 1.765(9) . ?
Cl4 C20 1.730(8) . ?
Cl5 C26 1.737(8) . ?
Cl6 C32 1.738(6) . ?
Cl18 C8 1.738(8) . ?
S1 C1 1.763(6) . ?
S2 C7 1.754(6) . ?
S3 C13 1.770(8) . ?
S4 C19 1.761(6) . ?
S5 C25 1.773(7) . ?
S6 C31 1.762(6) . ?
P1 C37 1.830(7) . ?
P1 C43 1.837(7) . ?
P1 C49 1.827(8) . ?
P2 C55 1.813(6) . ?
P2 C61 1.820(7) . ?
P2 C67 1.826(6) . ?
P3 C73 1.820(6) . ?
P3 C79 1.814(7) . ?
P3 C85 1.829(6) . ?
P4 C91 1.815(6) . ?
P4 C97 1.821(6) . ?
P4 C103 1.816(6) . ?
P5 C109 1.835(7) . ?
P5 C115 1.835(6) . ?
P5 C121 1.824(7) . ?
P6 C127 1.821(6) . ?
P6 C133 1.812(6) . ?
P6 C139 1.819(7) . ?
P7 C145 1.820(7) . ?
P7 C151 1.815(7) . ?
P7 C157 1.815(7) . ?
P8 C163 1.817(8) . ?
P8 C169 1.839(8) . ?
P8 C175 1.846(8) . ?
F1 C4 1.367(8) . ?
F2 C10 1.368(8) . ?
F3 C16 1.385(10) . ?
F4 C22 1.364(8) . ?
F5 C28 1.364(9) . ?
F6 C34 1.371(7) . ?
C1 C2 1.390(9) . ?
C1 C6 1.406(9) . ?
C2 C3 1.398(10) . ?
C3 H3 0.9500 . ?
C3 C4 1.349(12) . ?
C4 C5 1.367(11) . ?
C5 H5 0.9500 . ?
C5 C6 1.388(9) . ?
C6 H6 0.9500 . ?
C7 C8 1.409(9) . ?
C7 C12 1.385(9) . ?
C8 C9 1.372(11) . ?
C9 H9 0.9500 . ?
C9 C10 1.354(12) . ?
C10 C11 1.388(11) . ?
C11 H11 0.9500 . ?
C11 C12 1.390(10) . ?
C12 H12 0.9500 . ?
C13 C14 1.378(10) . ?
C13 C18 1.408(11) . ?
C14 C15 1.383(13) . ?
C15 H15 0.9500 . ?
C15 C16 1.366(15) . ?
C16 C17 1.369(13) . ?
C17 H17 0.9500 . ?
C17 C18 1.369(11) . ?
C18 H18 0.9500 . ?
C19 C20 1.407(9) . ?
C19 C24 1.401(9) . ?
C20 C21 1.402(10) . ?
C21 H21 0.9500 . ?
C21 C22 1.359(12) . ?
C22 C23 1.397(11) . ?
C23 H23 0.9500 . ?
C23 C24 1.363(9) . ?
C24 H24 0.9500 . ?
C25 C26 1.389(9) . ?
C25 C30 1.394(9) . ?
C26 C27 1.379(11) . ?
C27 H27 0.9500 . ?
C27 C28 1.356(12) . ?
C28 C29 1.375(12) . ?
C29 H29 0.9500 . ?
C29 C30 1.380(10) . ?
C30 H30 0.9500 . ?
C31 C32 1.386(8) . ?
C31 C36 1.408(9) . ?
C32 C33 1.385(9) . ?
C33 H33 0.9500 . ?
C33 C34 1.366(10) . ?
C34 C35 1.366(10) . ?
C35 H35 0.9500 . ?
C35 C36 1.370(9) . ?
C36 H36 0.9500 . ?
C37 C38 1.385(10) . ?
C37 C42 1.388(10) . ?
C38 H38 0.9500 . ?
C38 C39 1.395(12) . ?
C39 H39 0.9500 . ?
C39 C40 1.366(13) . ?
C40 H40 0.9500 . ?
C40 C41 1.366(13) . ?
C41 H41 0.9500 . ?
C41 C42 1.392(11) . ?
C42 H42 0.9500 . ?
C43 C44 1.373(10) . ?
C43 C48 1.398(10) . ?
C44 H44 0.9500 . ?
C44 C45 1.378(10) . ?
C45 H45 0.9500 . ?
C45 C46 1.354(11) . ?
C46 H46 0.9500 . ?
C46 C47 1.412(13) . ?
C47 H47 0.9500 . ?
C47 C48 1.386(11) . ?
C48 H48 0.9500 . ?
C49 C50 1.396(11) . ?
C49 C54 1.380(11) . ?
C50 H50 0.9500 . ?
C50 C51 1.415(13) . ?
C51 H51 0.9500 . ?
C51 C52 1.352(16) . ?
C52 H52 0.9500 . ?
C52 C53 1.349(14) . ?
C53 H53 0.9500 . ?
C53 C54 1.375(12) . ?
C54 H54 0.9500 . ?
C55 C56 1.403(8) . ?
C55 C60 1.380(9) . ?
C56 H56 0.9500 . ?
C56 C57 1.383(10) . ?
C57 H57 0.9500 . ?
C57 C58 1.378(11) . ?
C58 H58 0.9500 . ?
C58 C59 1.369(11) . ?
C59 H59 0.9500 . ?
C59 C60 1.407(10) . ?
C60 H60 0.9500 . ?
C61 C62 1.399(8) . ?
C61 C66 1.390(9) . ?
C62 H62 0.9500 . ?
C62 C63 1.387(10) . ?
C63 H63 0.9500 . ?
C63 C64 1.377(11) . ?
C64 H64 0.9500 . ?
C64 C65 1.373(10) . ?
C65 H65 0.9500 . ?
C65 C66 1.370(10) . ?
C66 H66 0.9500 . ?
C67 C68 1.387(9) . ?
C67 C72 1.398(9) . ?
C68 H68 0.9500 . ?
C68 C69 1.390(10) . ?
C69 H69 0.9500 . ?
C69 C70 1.356(12) . ?
C70 H70 0.9500 . ?
C70 C71 1.349(12) . ?
C71 H71 0.9500 . ?
C71 C72 1.401(10) . ?
C72 H72 0.9500 . ?
C73 C74 1.376(9) . ?
C73 C78 1.403(9) . ?
C74 H74 0.9500 . ?
C74 C75 1.397(9) . ?
C75 H75 0.9500 . ?
C75 C76 1.385(11) . ?
C76 H76 0.9500 . ?
C76 C77 1.364(11) . ?
C77 H77 0.9500 . ?
C77 C78 1.395(9) . ?
C78 H78 0.9500 . ?
C79 C80 1.389(9) . ?
C79 C84 1.389(8) . ?
C80 H80 0.9500 . ?
C80 C81 1.405(10) . ?
C81 H81 0.9500 . ?
C81 C82 1.379(10) . ?
C82 H82 0.9500 . ?
C82 C83 1.372(11) . ?
C83 H83 0.9500 . ?
C83 C84 1.400(10) . ?
C84 H84 0.9500 . ?
C85 C86 1.398(8) . ?
C85 C90 1.381(8) . ?
C86 H86 0.9500 . ?
C86 C87 1.387(9) . ?
C87 H87 0.9500 . ?
C87 C88 1.381(10) . ?
C88 H88 0.9500 . ?
C88 C89 1.395(9) . ?
C89 H89 0.9500 . ?
C89 C90 1.371(9) . ?
C90 H90 0.9500 . ?
C91 C92 1.394(9) . ?
C91 C96 1.392(9) . ?
C92 H92 0.9500 . ?
C92 C93 1.379(9) . ?
C93 H93 0.9500 . ?
C93 C94 1.378(10) . ?
C94 H94 0.9500 . ?
C94 C95 1.374(10) . ?
C95 H95 0.9500 . ?
C95 C96 1.379(9) . ?
C96 H96 0.9500 . ?
C97 C98 1.389(9) . ?
C97 C102 1.399(9) . ?
C98 H98 0.9500 . ?
C98 C99 1.379(10) . ?
C99 H99 0.9500 . ?
C99 C100 1.370(12) . ?
C100 H100 0.9500 . ?
C100 C101 1.366(11) . ?
C101 H101 0.9500 . ?
C101 C102 1.378(10) . ?
C102 H102 0.9500 . ?
C103 C104 1.410(9) . ?
C103 C108 1.377(9) . ?
C104 H104 0.9500 . ?
C104 C105 1.388(10) . ?
C105 H105 0.9500 . ?
C105 C106 1.348(13) . ?
C106 H106 0.9500 . ?
C106 C107 1.377(13) . ?
C107 H107 0.9500 . ?
C107 C108 1.384(10) . ?
C108 H108 0.9500 . ?
C109 C110 1.386(9) . ?
C109 C114 1.384(9) . ?
C110 H110 0.9500 . ?
C110 C111 1.395(10) . ?
C111 H111 0.9500 . ?
C111 C112 1.363(11) . ?
C112 H112 0.9500 . ?
C112 C113 1.388(11) . ?
C113 H113 0.9500 . ?
C113 C114 1.402(10) . ?
C114 H114 0.9500 . ?
C115 C116 1.395(9) . ?
C115 C120 1.386(9) . ?
C116 H116 0.9500 . ?
C116 C117 1.385(10) . ?
C117 H117 0.9500 . ?
C117 C118 1.372(11) . ?
C118 H118 0.9500 . ?
C118 C119 1.383(11) . ?
C119 H119 0.9500 . ?
C119 C120 1.372(9) . ?
C120 H120 0.9500 . ?
C121 C122 1.395(9) . ?
C121 C126 1.384(10) . ?
C122 H122 0.9500 . ?
C122 C123 1.406(11) . ?
C123 H123 0.9500 . ?
C123 C124 1.367(12) . ?
C124 H124 0.9500 . ?
C124 C125 1.395(12) . ?
C125 H125 0.9500 . ?
C125 C126 1.391(11) . ?
C126 H126 0.9500 . ?
C127 C128 1.386(10) . ?
C127 C132 1.391(9) . ?
C128 H128 0.9500 . ?
C128 C129 1.384(10) . ?
C129 H129 0.9500 . ?
C129 C130 1.376(12) . ?
C130 H130 0.9500 . ?
C130 C131 1.356(13) . ?
C131 H131 0.9500 . ?
C131 C132 1.407(11) . ?
C132 H132 0.9500 . ?
C133 C134 1.402(8) . ?
C133 C138 1.401(9) . ?
C134 H134 0.9500 . ?
C134 C135 1.372(9) . ?
C135 H135 0.9500 . ?
C135 C136 1.372(11) . ?
C136 H136 0.9500 . ?
C136 C137 1.359(11) . ?
C137 H137 0.9500 . ?
C137 C138 1.388(10) . ?
C138 H138 0.9500 . ?
C139 C140 1.396(9) . ?
C139 C144 1.367(9) . ?
C140 H140 0.9500 . ?
C140 C141 1.359(11) . ?
C141 H141 0.9500 . ?
C141 C142 1.367(12) . ?
C142 H142 0.9500 . ?
C142 C143 1.398(12) . ?
C143 H143 0.9500 . ?
C143 C144 1.404(11) . ?
C144 H144 0.9500 . ?
C145 C146 1.385(10) . ?
C145 C150 1.398(9) . ?
C146 H146 0.9500 . ?
C146 C147 1.402(10) . ?
C147 H147 0.9500 . ?
C147 C148 1.390(11) . ?
C148 H148 0.9500 . ?
C148 C149 1.362(12) . ?
C149 H149 0.9500 . ?
C149 C150 1.399(11) . ?
C150 H150 0.9500 . ?
C151 C152 1.404(9) . ?
C151 C156 1.405(9) . ?
C152 H152 0.9500 . ?
C152 C153 1.393(11) . ?
C153 H153 0.9500 . ?
C153 C154 1.384(12) . ?
C154 H154 0.9500 . ?
C154 C155 1.386(12) . ?
C155 H155 0.9500 . ?
C155 C156 1.385(10) . ?
C156 H156 0.9500 . ?
C157 C158 1.380(10) . ?
C157 C162 1.396(10) . ?
C158 H158 0.9500 . ?
C158 C159 1.399(11) . ?
C159 H159 0.9500 . ?
C159 C160 1.352(14) . ?
C160 H160 0.9500 . ?
C160 C161 1.349(13) . ?
C161 H161 0.9500 . ?
C161 C162 1.385(11) . ?
C162 H162 0.9500 . ?
C163 C164 1.380(12) . ?
C163 C168 1.389(11) . ?
C164 H164 0.9500 . ?
C164 C165 1.386(14) . ?
C165 H165 0.9500 . ?
C165 C166 1.370(17) . ?
C166 H166 0.9500 . ?
C166 C167 1.348(16) . ?
C167 H167 0.9500 . ?
C167 C168 1.375(13) . ?
C168 H168 0.9500 . ?
C169 C170 1.381(12) . ?
C169 C174 1.394(11) . ?
C170 H170 0.9500 . ?
C170 C171 1.394(12) . ?
C171 H171 0.9500 . ?
C171 C172 1.350(13) . ?
C172 H172 0.9500 . ?
C172 C173 1.367(14) . ?
C173 H173 0.9500 . ?
C173 C174 1.377(12) . ?
C174 H174 0.9500 . ?
C175 C176 1.359(11) . ?
C175 C180 1.386(10) . ?
C176 H176 0.9500 . ?
C176 C177 1.407(14) . ?
C177 H177 0.9500 . ?
C177 C178 1.361(15) . ?
C178 H178 0.9500 . ?
C178 C179 1.359(14) . ?
C179 H179 0.9500 . ?
C179 C180 1.367(11) . ?
C180 H180 0.9500 . ?

loop_
_geom_torsion_atom_site_label_1
_geom_torsion_atom_site_label_2
_geom_torsion_atom_site_label_3
_geom_torsion_atom_site_label_4
_geom_torsion
_geom_torsion_site_symmetry_1
_geom_torsion_site_symmetry_2
_geom_torsion_site_symmetry_3
_geom_torsion_site_symmetry_4
_geom_torsion_publ_flag
Ag1 S1 C1 C2 -123.9(5) . . . . ?
Ag1 S1 C1 C6 54.5(5) . . . . ?
Ag1 S2 C7 C8 -115.0(6) . . . . ?
Ag1 S2 C7 C12 62.9(6) . . . . ?
Ag1 S3 C13 C14 -120.0(6) . . . . ?
Ag1 S3 C13 C18 56.7(6) . . . . ?
Ag1 P1 C37 C38 -40.8(6) . . . . ?
Ag1 P1 C37 C42 137.9(6) . . . . ?
Ag1 P1 C43 C44 -16.9(7) . . . . ?
Ag1 P1 C43 C48 167.9(6) . . . . ?
Ag1 P1 C49 C50 127.2(6) . . . . ?
Ag1 P1 C49 C54 -51.6(7) . . . . ?
Ag2 S1 C1 C2 149.9(5) . . . . ?
Ag2 S1 C1 C6 -31.7(6) . . . . ?
Ag3 S2 C7 C8 159.0(5) . . . . ?
Ag3 S2 C7 C12 -23.1(7) . . . . ?
Ag4 S3 C13 C14 156.7(6) . . . . ?
Ag4 S3 C13 C18 -26.7(7) . . . . ?
Ag5 P2 C55 C56 160.5(5) . . . . ?
Ag5 P2 C55 C60 -20.5(6) . . . . ?
Ag5 P2 C61 C62 149.5(5) . . . . ?
Ag5 P2 C61 C66 -29.5(5) . . . . ?
Ag5 P2 C67 C68 -50.0(6) . . . . ?
Ag5 P2 C67 C72 134.4(5) . . . . ?
Ag6 P3 C73 C74 51.5(5) . . . . ?
Ag6 P3 C73 C78 -130.0(5) . . . . ?
Ag6 P3 C79 C80 40.5(5) . . . . ?
Ag6 P3 C79 C84 -144.7(5) . . . . ?
Ag6 P3 C85 C86 -160.7(5) . . . . ?
Ag6 P3 C85 C90 16.4(6) . . . . ?
Ag7 P4 C91 C92 55.5(5) . . . . ?
Ag7 P4 C91 C96 -124.8(5) . . . . ?
Ag7 P4 C97 C98 12.4(6) . . . . ?
Ag7 P4 C97 C102 -166.5(5) . . . . ?
Ag7 P4 C103 C104 -139.3(5) . . . . ?
Ag7 P4 C103 C108 47.4(6) . . . . ?
Ag8 P5 C109 C110 163.8(5) . . . . ?
Ag8 P5 C109 C114 -17.1(6) . . . . ?
Ag8 P5 C115 C116 151.1(5) . . . . ?
Ag8 P5 C115 C120 -27.8(6) . . . . ?
Ag8 P5 C121 C122 133.7(5) . . . . ?
Ag8 P5 C121 C126 -49.1(6) . . . . ?
Ag9 P6 C127 C128 -51.3(5) . . . . ?
Ag9 P6 C127 C132 129.7(5) . . . . ?
Ag9 P6 C133 C134 146.3(5) . . . . ?
Ag9 P6 C133 C138 -36.4(6) . . . . ?
Ag9 P6 C139 C140 159.6(5) . . . . ?
Ag9 P6 C139 C144 -19.7(6) . . . . ?
Ag10 P7 C145 C146 -15.5(6) . . . . ?
Ag10 P7 C145 C150 163.2(5) . . . . ?
Ag10 P7 C151 C152 -26.6(6) . . . . ?
Ag10 P7 C151 C156 152.8(5) . . . . ?
Ag10 P7 C157 C158 125.0(6) . . . . ?
Ag10 P7 C157 C162 -57.7(6) . . . . ?
Ag11 S4 C19 C20 157.0(4) . . . . ?
Ag11 S4 C19 C24 -25.2(6) . . . . ?
Ag12 S5 C25 C26 160.1(5) . . . . ?
Ag12 S5 C25 C30 -23.3(6) . . . . ?
Ag13 S6 C31 C32 157.3(5) . . . . ?
Ag13 S6 C31 C36 -24.5(6) . . . . ?
Ag14 S4 C19 C20 -119.1(5) . . . . ?
Ag14 S4 C19 C24 58.6(5) . . . . ?
Ag14 S5 C25 C26 -114.6(6) . . . . ?
Ag14 S5 C25 C30 61.9(6) . . . . ?
Ag14 S6 C31 C32 -116.8(5) . . . . ?
Ag14 S6 C31 C36 61.4(5) . . . . ?
Ag14 P8 C163 C164 130.5(7) . . . . ?
Ag14 P8 C163 C168 -50.6(6) . . . . ?
Ag14 P8 C169 C170 -33.6(7) . . . . ?
Ag14 P8 C169 C174 147.5(6) . . . . ?
Ag14 P8 C175 C176 143.0(9) . . . . ?
Ag14 P8 C175 C180 -36.8(7) . . . . ?
Cl1 C2 C3 C4 -180.0(7) . . . . ?
Cl3 C14 C15 C16 179.0(8) . . . . ?
Cl4 C20 C21 C22 178.2(6) . . . . ?
Cl5 C26 C27 C28 -178.1(8) . . . . ?
Cl6 C32 C33 C34 -178.6(6) . . . . ?
Cl18 C8 C9 C10 176.7(7) . . . . ?
S1 C1 C2 Cl1 -0.9(8) . . . . ?
S1 C1 C2 C3 -179.8(6) . . . . ?
S1 C1 C6 C5 -179.9(5) . . . . ?
S2 C7 C8 Cl18 2.2(9) . . . . ?
S2 C7 C8 C9 179.3(6) . . . . ?
S2 C7 C12 C11 -178.3(6) . . . . ?
S3 C13 C14 Cl3 -3.4(10) . . . . ?
S3 C13 C14 C15 175.4(7) . . . . ?
S3 C13 C18 C17 -174.9(6) . . . . ?
S4 C19 C20 Cl4 -1.2(8) . . . . ?
S4 C19 C20 C21 177.4(5) . . . . ?
S4 C19 C24 C23 -176.2(5) . . . . ?
S5 C25 C26 Cl5 -4.1(9) . . . . ?
S5 C25 C26 C27 178.0(7) . . . . ?
S5 C25 C30 C29 -179.1(6) . . . . ?
S6 C31 C32 Cl6 -4.6(8) . . . . ?
S6 C31 C32 C33 176.7(5) . . . . ?
S6 C31 C36 C35 -176.9(5) . . . . ?
P1 C37 C38 C39 178.6(7) . . . . ?
P1 C37 C42 C41 -179.0(6) . . . . ?
P1 C43 C44 C45 -178.1(6) . . . . ?
P1 C43 C48 C47 175.9(7) . . . . ?
P1 C49 C50 C51 178.2(7) . . . . ?
P1 C49 C54 C53 -177.6(7) . . . . ?
P2 C55 C56 C57 177.9(5) . . . . ?
P2 C55 C60 C59 -178.4(5) . . . . ?
P2 C61 C62 C63 179.8(5) . . . . ?
P2 C61 C66 C65 -178.9(5) . . . . ?
P2 C67 C68 C69 -175.7(6) . . . . ?
P2 C67 C72 C71 176.5(6) . . . . ?
P3 C73 C74 C75 174.7(5) . . . . ?
P3 C73 C78 C77 -176.7(5) . . . . ?
P3 C79 C80 C81 172.0(5) . . . . ?
P3 C79 C84 C83 -172.7(5) . . . . ?
P3 C85 C86 C87 177.2(5) . . . . ?
P3 C85 C90 C89 -175.9(5) . . . . ?
P4 C91 C92 C93 175.1(5) . . . . ?
P4 C91 C96 C95 -177.0(6) . . . . ?
P4 C97 C98 C99 -178.7(6) . . . . ?
P4 C97 C102 C101 179.6(6) . . . . ?
P4 C103 C104 C105 -173.7(6) . . . . ?
P4 C103 C108 C107 173.8(6) . . . . ?
P5 C109 C110 C111 176.6(5) . . . . ?
P5 C109 C114 C113 -177.6(6) . . . . ?
P5 C115 C116 C117 -178.0(6) . . . . ?
P5 C115 C120 C119 178.7(6) . . . . ?
P5 C121 C122 C123 175.8(6) . . . . ?
P5 C121 C126 C125 -175.3(6) . . . . ?
P6 C127 C128 C129 -177.4(5) . . . . ?
P6 C127 C132 C131 178.2(6) . . . . ?
P6 C133 C134 C135 176.6(6) . . . . ?
P6 C133 C138 C137 -176.0(7) . . . . ?
P6 C139 C140 C141 178.6(7) . . . . ?
P6 C139 C144 C143 -178.8(6) . . . . ?
P7 C145 C146 C147 179.3(6) . . . . ?
P7 C145 C150 C149 -179.5(6) . . . . ?
P7 C151 C152 C153 -180.0(7) . . . . ?
P7 C151 C156 C155 -179.0(6) . . . . ?
P7 C157 C158 C159 176.1(7) . . . . ?
P7 C157 C162 C161 -176.4(6) . . . . ?
P8 C163 C164 C165 175.2(8) . . . . ?
P8 C163 C168 C167 -176.5(6) . . . . ?
P8 C169 C170 C171 -176.7(7) . . . . ?
P8 C169 C174 C173 177.0(7) . . . . ?
P8 C175 C176 C177 178.5(11) . . . . ?
P8 C175 C180 C179 -178.1(7) . . . . ?
F1 C4 C5 C6 179.3(7) . . . . ?
F2 C10 C11 C12 -179.7(7) . . . . ?
F3 C16 C17 C18 179.6(8) . . . . ?
F4 C22 C23 C24 -178.9(7) . . . . ?
F5 C28 C29 C30 179.5(9) . . . . ?
F6 C34 C35 C36 179.4(7) . . . . ?
C1 C2 C3 C4 -1.0(13) . . . . ?
C2 C1 C6 C5 -1.5(10) . . . . ?
C2 C3 C4 F1 -179.0(8) . . . . ?
C2 C3 C4 C5 -0.2(14) . . . . ?
C3 C4 C5 C6 0.5(13) . . . . ?
C4 C5 C6 C1 0.4(11) . . . . ?
C6 C1 C2 Cl1 -179.3(5) . . . . ?
C6 C1 C2 C3 1.8(10) . . . . ?
C7 C8 C9 C10 -0.5(13) . . . . ?
C8 C7 C12 C11 -0.3(11) . . . . ?
C8 C9 C10 F2 -179.4(8) . . . . ?
C8 C9 C10 C11 -1.3(14) . . . . ?
C9 C10 C11 C12 2.1(13) . . . . ?
C10 C11 C12 C7 -1.3(12) . . . . ?
C12 C7 C8 Cl18 -175.8(5) . . . . ?
C12 C7 C8 C9 1.2(11) . . . . ?
C13 C14 C15 C16 0.2(15) . . . . ?
C14 C13 C18 C17 2.1(11) . . . . ?
C14 C15 C16 F3 -179.1(9) . . . . ?
C14 C15 C16 C17 0.9(16) . . . . ?
C15 C16 C17 C18 -0.4(14) . . . . ?
C16 C17 C18 C13 -1.2(13) . . . . ?
C18 C13 C14 Cl3 179.7(6) . . . . ?
C18 C13 C14 C15 -1.5(12) . . . . ?
C19 C20 C21 C22 -0.5(11) . . . . ?
C20 C19 C24 C23 1.7(10) . . . . ?
C20 C21 C22 F4 180.0(6) . . . . ?
C20 C21 C22 C23 0.5(12) . . . . ?
C21 C22 C23 C24 0.6(11) . . . . ?
C22 C23 C24 C19 -1.7(10) . . . . ?
C24 C19 C20 Cl4 -179.1(5) . . . . ?
C24 C19 C20 C21 -0.5(10) . . . . ?
C25 C26 C27 C28 -0.1(14) . . . . ?
C26 C25 C30 C29 -2.4(11) . . . . ?
C26 C27 C28 F5 179.4(9) . . . . ?
C26 C27 C28 C29 0.0(16) . . . . ?
C27 C28 C29 C30 -1.0(16) . . . . ?
C28 C29 C30 C25 2.2(13) . . . . ?
C30 C25 C26 Cl5 179.2(6) . . . . ?
C30 C25 C26 C27 1.3(12) . . . . ?
C31 C32 C33 C34 0.2(10) . . . . ?
C32 C31 C36 C35 1.4(10) . . . . ?
C32 C33 C34 F6 -179.6(6) . . . . ?
C32 C33 C34 C35 1.6(11) . . . . ?
C33 C34 C35 C36 -1.8(12) . . . . ?
C34 C35 C36 C31 0.2(11) . . . . ?
C36 C31 C32 Cl6 177.1(5) . . . . ?
C36 C31 C32 C33 -1.6(10) . . . . ?
C37 P1 C43 C44 -141.6(6) . . . . ?
C37 P1 C43 C48 43.2(8) . . . . ?
C37 P1 C49 C50 -107.2(7) . . . . ?
C37 P1 C49 C54 74.0(7) . . . . ?
C37 C38 C39 C40 0.9(14) . . . . ?
C38 C37 C42 C41 -0.3(11) . . . . ?
C38 C39 C40 C41 -1.3(14) . . . . ?
C39 C40 C41 C42 0.9(14) . . . . ?
C40 C41 C42 C37 -0.1(13) . . . . ?
C42 C37 C38 C39 -0.1(12) . . . . ?
C43 P1 C37 C38 83.5(6) . . . . ?
C43 P1 C37 C42 -97.8(7) . . . . ?
C43 P1 C49 C50 1.1(7) . . . . ?
C43 P1 C49 C54 -177.7(6) . . . . ?
C43 C44 C45 C46 1.2(12) . . . . ?
C44 C43 C48 C47 0.7(13) . . . . ?
C44 C45 C46 C47 2.4(13) . . . . ?
C45 C46 C47 C48 -4.3(14) . . . . ?
C46 C47 C48 C43 2.8(14) . . . . ?
C48 C43 C44 C45 -2.8(12) . . . . ?
C49 P1 C37 C38 -168.3(6) . . . . ?
C49 P1 C37 C42 10.4(7) . . . . ?
C49 P1 C43 C44 111.4(6) . . . . ?
C49 P1 C43 C48 -63.7(7) . . . . ?
C49 C50 C51 C52 -0.6(15) . . . . ?
C50 C49 C54 C53 3.6(13) . . . . ?
C50 C51 C52 C53 3.9(17) . . . . ?
C51 C52 C53 C54 -3.5(17) . . . . ?
C52 C53 C54 C49 -0.3(15) . . . . ?
C54 C49 C50 C51 -3.1(12) . . . . ?
C55 P2 C61 C62 -85.6(5) . . . . ?
C55 P2 C61 C66 95.3(5) . . . . ?
C55 P2 C67 C68 -179.2(5) . . . . ?
C55 P2 C67 C72 5.2(6) . . . . ?
C55 C56 C57 C58 1.0(11) . . . . ?
C56 C55 C60 C59 0.7(10) . . . . ?
C56 C57 C58 C59 -0.3(12) . . . . ?
C57 C58 C59 C60 -0.2(12) . . . . ?
C58 C59 C60 C55 0.0(11) . . . . ?
C60 C55 C56 C57 -1.2(10) . . . . ?
C61 P2 C55 C56 37.5(6) . . . . ?
C61 P2 C55 C60 -143.4(5) . . . . ?
C61 P2 C67 C68 72.4(5) . . . . ?
C61 P2 C67 C72 -103.2(6) . . . . ?
C61 C62 C63 C64 0.4(10) . . . . ?
C62 C61 C66 C65 2.0(10) . . . . ?
C62 C63 C64 C65 -0.5(11) . . . . ?
C63 C64 C65 C66 1.4(11) . . . . ?
C64 C65 C66 C61 -2.2(11) . . . . ?
C66 C61 C62 C63 -1.2(9) . . . . ?
C67 P2 C55 C56 -68.9(6) . . . . ?
C67 P2 C55 C60 110.1(5) . . . . ?
C67 P2 C61 C62 23.6(6) . . . . ?
C67 P2 C61 C66 -155.4(5) . . . . ?
C67 C68 C69 C70 -0.4(12) . . . . ?
C68 C67 C72 C71 0.9(10) . . . . ?
C68 C69 C70 C71 -0.5(13) . . . . ?
C69 C70 C71 C72 1.7(13) . . . . ?
C70 C71 C72 C67 -1.9(12) . . . . ?
C72 C67 C68 C69 0.2(10) . . . . ?
C73 P3 C79 C80 -84.2(5) . . . . ?
C73 P3 C79 C84 90.6(6) . . . . ?
C73 P3 C85 C86 -36.6(6) . . . . ?
C73 P3 C85 C90 140.5(5) . . . . ?
C73 C74 C75 C76 3.4(11) . . . . ?
C74 C73 C78 C77 1.7(9) . . . . ?
C74 C75 C76 C77 -0.8(11) . . . . ?
C75 C76 C77 C78 -1.2(11) . . . . ?
C76 C77 C78 C73 0.7(10) . . . . ?
C78 C73 C74 C75 -3.8(10) . . . . ?
C79 P3 C73 C74 175.9(5) . . . . ?
C79 P3 C73 C78 -5.7(6) . . . . ?
C79 P3 C85 C86 70.5(6) . . . . ?
C79 P3 C85 C90 -112.3(5) . . . . ?
C79 C80 C81 C82 2.1(10) . . . . ?
C80 C79 C84 C83 2.1(9) . . . . ?
C80 C81 C82 C83 0.0(11) . . . . ?
C81 C82 C83 C84 -1.0(12) . . . . ?
C82 C83 C84 C79 0.0(11) . . . . ?
C84 C79 C80 C81 -3.1(9) . . . . ?
C85 P3 C73 C74 -73.8(5) . . . . ?
C85 P3 C73 C78 104.6(5) . . . . ?
C85 P3 C79 C80 170.5(5) . . . . ?
C85 P3 C79 C84 -14.7(6) . . . . ?
C85 C86 C87 C88 -0.2(11) . . . . ?
C86 C85 C90 C89 1.3(10) . . . . ?
C86 C87 C88 C89 -1.0(11) . . . . ?
C87 C88 C89 C90 2.4(11) . . . . ?
C88 C89 C90 C85 -2.6(10) . . . . ?
C90 C85 C86 C87 0.1(10) . . . . ?
C91 P4 C97 C98 -111.2(5) . . . . ?
C91 P4 C97 C102 70.0(6) . . . . ?
C91 P4 C103 C104 -18.0(6) . . . . ?
C91 P4 C103 C108 168.7(5) . . . . ?
C91 C92 C93 C94 2.8(10) . . . . ?
C92 C91 C96 C95 2.7(10) . . . . ?
C92 C93 C94 C95 1.0(11) . . . . ?
C93 C94 C95 C96 -2.9(12) . . . . ?
C94 C95 C96 C91 1.0(12) . . . . ?
C96 C91 C92 C93 -4.6(10) . . . . ?
C97 P4 C91 C92 -176.4(5) . . . . ?
C97 P4 C91 C96 3.3(6) . . . . ?
C97 P4 C103 C104 90.4(6) . . . . ?
C97 P4 C103 C108 -82.8(6) . . . . ?
C97 C98 C99 C100 -2.5(12) . . . . ?
C98 C97 C102 C101 0.8(10) . . . . ?
C98 C99 C100 C101 4.0(13) . . . . ?
C99 C100 C101 C102 -3.0(12) . . . . ?
C100 C101 C102 C97 0.6(11) . . . . ?
C102 C97 C98 C99 0.2(10) . . . . ?
C103 P4 C91 C92 -70.8(5) . . . . ?
C103 P4 C91 C96 108.9(6) . . . . ?
C103 P4 C97 C98 142.8(5) . . . . ?
C103 P4 C97 C102 -36.0(6) . . . . ?
C103 C104 C105 C106 0.1(13) . . . . ?
C104 C103 C108 C107 0.3(11) . . . . ?
C104 C105 C106 C107 0.4(14) . . . . ?
C105 C106 C107 C108 -0.6(14) . . . . ?
C106 C107 C108 C103 0.2(13) . . . . ?
C108 C103 C104 C105 -0.5(11) . . . . ?
C109 P5 C115 C116 -79.1(6) . . . . ?
C109 P5 C115 C120 102.0(5) . . . . ?
C109 P5 C121 C122 5.6(6) . . . . ?
C109 P5 C121 C126 -177.2(5) . . . . ?
C109 C110 C111 C112 1.1(11) . . . . ?
C110 C109 C114 C113 1.6(10) . . . . ?
C110 C111 C112 C113 1.2(12) . . . . ?
C111 C112 C113 C114 -2.2(12) . . . . ?
C112 C113 C114 C109 0.8(12) . . . . ?
C114 C109 C110 C111 -2.5(10) . . . . ?
C115 P5 C109 C110 35.4(6) . . . . ?
C115 P5 C109 C114 -145.4(5) . . . . ?
C115 P5 C121 C122 -102.3(6) . . . . ?
C115 P5 C121 C126 74.9(6) . . . . ?
C115 C116 C117 C118 -2.6(11) . . . . ?
C116 C115 C120 C119 -0.2(10) . . . . ?
C116 C117 C118 C119 3.7(12) . . . . ?
C117 C118 C119 C120 -3.1(12) . . . . ?
C118 C119 C120 C115 1.3(11) . . . . ?
C120 C115 C116 C117 0.9(10) . . . . ?
C121 P5 C109 C110 -71.3(6) . . . . ?
C121 P5 C109 C114 107.9(5) . . . . ?
C121 P5 C115 C116 28.9(6) . . . . ?
C121 P5 C115 C120 -150.0(5) . . . . ?
C121 C122 C123 C124 0.2(12) . . . . ?
C122 C121 C126 C125 2.0(11) . . . . ?
C122 C123 C124 C125 0.4(13) . . . . ?
C123 C124 C125 C126 0.3(13) . . . . ?
C124 C125 C126 C121 -1.5(13) . . . . ?
C126 C121 C122 C123 -1.4(10) . . . . ?
C127 P6 C133 C134 23.3(6) . . . . ?
C127 P6 C133 C138 -159.4(6) . . . . ?
C127 P6 C139 C140 -72.9(7) . . . . ?
C127 P6 C139 C144 107.8(6) . . . . ?
C127 C128 C129 C130 -1.0(11) . . . . ?
C128 C127 C132 C131 -0.8(10) . . . . ?
C128 C129 C130 C131 -0.5(12) . . . . ?
C129 C130 C131 C132 1.3(12) . . . . ?
C130 C131 C132 C127 -0.6(12) . . . . ?
C132 C127 C128 C129 1.7(10) . . . . ?
C133 P6 C127 C128 71.2(5) . . . . ?
C133 P6 C127 C132 -107.8(6) . . . . ?
C133 P6 C139 C140 34.4(7) . . . . ?
C133 P6 C139 C144 -144.9(6) . . . . ?
C133 C134 C135 C136 -0.1(12) . . . . ?
C134 C133 C138 C137 1.4(11) . . . . ?
C134 C135 C136 C137 0.1(13) . . . . ?
C135 C136 C137 C138 0.7(15) . . . . ?
C136 C137 C138 C133 -1.4(14) . . . . ?
C138 C133 C134 C135 -0.7(11) . . . . ?
C139 P6 C127 C128 179.0(5) . . . . ?
C139 P6 C127 C132 -0.1(6) . . . . ?
C139 P6 C133 C134 -85.6(6) . . . . ?
C139 P6 C133 C138 91.6(6) . . . . ?
C139 C140 C141 C142 1.2(14) . . . . ?
C140 C139 C144 C143 1.8(11) . . . . ?
C140 C141 C142 C143 -0.1(14) . . . . ?
C141 C142 C143 C144 -0.1(13) . . . . ?
C142 C143 C144 C139 -0.8(13) . . . . ?
C144 C139 C140 C141 -2.1(12) . . . . ?
C145 P7 C151 C152 100.6(6) . . . . ?
C145 P7 C151 C156 -80.1(6) . . . . ?
C145 P7 C157 C158 -1.1(7) . . . . ?
C145 P7 C157 C162 176.2(5) . . . . ?
C145 C146 C147 C148 -0.7(11) . . . . ?
C146 C145 C150 C149 -0.8(10) . . . . ?
C146 C147 C148 C149 1.2(12) . . . . ?
C147 C148 C149 C150 -1.5(13) . . . . ?
C148 C149 C150 C145 1.3(12) . . . . ?
C150 C145 C146 C147 0.5(10) . . . . ?
C151 P7 C145 C146 -143.0(5) . . . . ?
C151 P7 C145 C150 35.7(6) . . . . ?
C151 P7 C157 C158 -109.8(6) . . . . ?
C151 P7 C157 C162 67.5(6) . . . . ?
C151 C152 C153 C154 -0.4(14) . . . . ?
C152 C151 C156 C155 0.4(11) . . . . ?
C152 C153 C154 C155 -0.8(16) . . . . ?
C153 C154 C155 C156 1.9(15) . . . . ?
C154 C155 C156 C151 -1.7(13) . . . . ?
C156 C151 C152 C153 0.6(12) . . . . ?
C157 P7 C145 C146 110.5(5) . . . . ?
C157 P7 C145 C150 -70.8(6) . . . . ?
C157 P7 C151 C152 -151.2(6) . . . . ?
C157 P7 C151 C156 28.1(6) . . . . ?
C157 C158 C159 C160 1.0(14) . . . . ?
C158 C157 C162 C161 1.1(11) . . . . ?
C158 C159 C160 C161 -0.5(14) . . . . ?
C159 C160 C161 C162 0.3(13) . . . . ?
C160 C161 C162 C157 -0.6(12) . . . . ?
C162 C157 C158 C159 -1.2(11) . . . . ?
C163 P8 C169 C170 -162.0(6) . . . . ?
C163 P8 C169 C174 19.1(7) . . . . ?
C163 P8 C175 C176 -89.4(10) . . . . ?
C163 P8 C175 C180 90.7(7) . . . . ?
C163 C164 C165 C166 1.5(16) . . . . ?
C164 C163 C168 C167 2.5(11) . . . . ?
C164 C165 C166 C167 1.9(17) . . . . ?
C165 C166 C167 C168 -3.1(15) . . . . ?
C166 C167 C168 C163 0.9(13) . . . . ?
C168 C163 C164 C165 -3.6(13) . . . . ?
C169 P8 C163 C164 -101.5(7) . . . . ?
C169 P8 C163 C168 77.4(6) . . . . ?
C169 P8 C175 C176 16.4(10) . . . . ?
C169 P8 C175 C180 -163.4(7) . . . . ?
C169 C170 C171 C172 -2.1(14) . . . . ?
C170 C169 C174 C173 -1.9(12) . . . . ?
C170 C171 C172 C173 1.5(15) . . . . ?
C171 C172 C173 C174 -1.1(15) . . . . ?
C172 C173 C174 C169 1.3(14) . . . . ?
C174 C169 C170 C171 2.2(12) . . . . ?
C175 P8 C163 C164 5.9(8) . . . . ?
C175 P8 C163 C168 -175.2(6) . . . . ?
C175 P8 C169 C170 90.5(7) . . . . ?
C175 P8 C169 C174 -88.4(7) . . . . ?
C175 C176 C177 C178 0(2) . . . . ?
C176 C175 C180 C179 2.1(14) . . . . ?
C176 C177 C178 C179 2(2) . . . . ?
C177 C178 C179 C180 -1.4(19) . . . . ?
C178 C179 C180 C175 -0.5(15) . . . . ?
C180 C175 C176 C177 -1.7(18) . . . . ?

loop_
_platon_squeeze_void_nr
_platon_squeeze_void_average_x
_platon_squeeze_void_average_y
_platon_squeeze_void_average_z
_platon_squeeze_void_volume
_platon_squeeze_void_count_electrons
_platon_squeeze_void_content
1 0.000 0.026 0.250 2169 477 ' '
2 0.000 -0.044 0.750 2169 477 ' '
3 0.500 -0.049 0.250 2169 477 ' '
4 0.500 0.044 0.750 2169 477 ' '
